data_1571938
loop_
_publ_author_name
'Chen, Yuzhong'
'Wu, Zeng'
'Chen, Zekun'
'Zhang, Shuixin'
'Li, Wenhao'
'Zhao, Yan'
'Wang, Yang'
'Liu, Yunqi'

_publ_section_title
;
 Molecular "backbone surgery" of electron-deficient heteroarenes based on
 dithienopyrrolobenzothiadiazole: conformation-dependent crystal
 structures and charge transport properties.
;
_journal_issue 30
_journal_name_full 'Chemical science'
_journal_page_first 11761
_journal_page_last 11774
_journal_paper_doi 10.1039/d4sc02794a
_journal_volume 15
_journal_year 2024
_chemical_formula_moiety 'C82 H86 F4 N8 O4 S5'
_chemical_formula_sum 'C82 H86 F4 N8 O4 S5'
_chemical_formula_weight 1483.88
_space_group_crystal_system triclinic
_space_group_IT_number 2
_space_group_name_Hall '-P 1'
_space_group_name_H-M_alt 'P -1'
_atom_sites_solution_hydrogens geom
_atom_sites_solution_primary dual
_audit_creation_date 2023-04-10
_audit_creation_method
;
Olex2 1.5
(compiled 2022.04.07 svn.rca3783a0 for OlexSys, GUI svn.r6498)
;
_audit_update_record
;
2023-04-11 deposited with the CCDC.	2024-06-18 downloaded from the CCDC.
;
_cell_angle_alpha 98.535(2)
_cell_angle_beta 98.131(2)
_cell_angle_gamma 105.597(2)
_cell_formula_units_Z 2
_cell_length_a 10.9852(10)
_cell_length_b 14.5835(12)
_cell_length_c 26.719(3)
_cell_measurement_reflns_used 9458
_cell_measurement_temperature 273.15
_cell_measurement_theta_max 20.89
_cell_measurement_theta_min 2.18
_cell_volume 4002.6(7)
_computing_cell_refinement 'SAINT V8.40B (Bruker, 2019)'
_computing_data_collection 'APEX4 V2022.10-1 (Bruker, 2022)'
_computing_data_reduction 'SAINT V8.40B (Bruker, 2019)'
_computing_molecular_graphics 'Olex2 1.5 (Dolomanov et al., 2009)'
_computing_publication_material 'Olex2 1.5 (Dolomanov et al., 2009)'
_computing_structure_refinement 'SHELXL 2019/3 (Sheldrick, 2015)'
_computing_structure_solution 'SHELXT 2014/5 (Sheldrick, 2014)'
_diffrn_ambient_temperature 273.15
_diffrn_detector PILATUS3-S_2M
_diffrn_detector_type HPAD
_diffrn_measured_fraction_theta_full 0.686
_diffrn_measured_fraction_theta_max 0.686
_diffrn_measurement_device SSRF
_diffrn_measurement_device_type 'synchrotron radiation'
_diffrn_measurement_specimen_support 'nylon loop'
_diffrn_radiation_probe x-ray
_diffrn_radiation_type 'synchrotron radiation'
_diffrn_radiation_wavelength 0.68878
_diffrn_reflns_av_R_equivalents 0.1878
_diffrn_reflns_av_unetI/netI 0.1206
_diffrn_reflns_Laue_measured_fraction_full 0.686
_diffrn_reflns_Laue_measured_fraction_max 0.686
_diffrn_reflns_limit_h_max 10
_diffrn_reflns_limit_h_min -10
_diffrn_reflns_limit_k_max 10
_diffrn_reflns_limit_k_min -11
_diffrn_reflns_limit_l_max 25
_diffrn_reflns_limit_l_min -24
_diffrn_reflns_number 24697
_diffrn_reflns_point_group_measured_fraction_full 0.686
_diffrn_reflns_point_group_measured_fraction_max 0.686
_diffrn_reflns_theta_full 21.396
_diffrn_reflns_theta_max 21.396
_diffrn_reflns_theta_min 0.761
_diffrn_source 'synchrotron radiation'
_diffrn_source_current 0.0
_diffrn_source_power 0.0
_diffrn_source_type 'synchrotron radiation'
_diffrn_source_voltage 0.0
_diffrn_standards_number 0
_exptl_absorpt_coefficient_mu 0.192
_exptl_absorpt_correction_type none
_exptl_crystal_density_diffrn 1.231
_exptl_crystal_description block
_exptl_crystal_F_000 1564
_exptl_crystal_size_max 0.13
_exptl_crystal_size_mid 0.12
_exptl_crystal_size_min 0.1
_refine_diff_density_max 0.491
_refine_diff_density_min -0.585
_refine_diff_density_rms 0.099
_refine_ls_extinction_method none
_refine_ls_goodness_of_fit_ref 1.058
_refine_ls_hydrogen_treatment constr
_refine_ls_matrix_type full
_refine_ls_number_parameters 1066
_refine_ls_number_reflns 6844
_refine_ls_number_restraints 421
_refine_ls_restrained_S_all 1.065
_refine_ls_R_factor_all 0.1182
_refine_ls_R_factor_gt 0.0903
_refine_ls_shift/su_max 0.000
_refine_ls_shift/su_mean 0.000
_refine_ls_structure_factor_coef Fsqd
_refine_ls_weighting_details 'w=1/[\s^2^(Fo^2^)+(0.1602P)^2^+9.7121P] where P=(Fo^2^+2Fc^2^)/3'
_refine_ls_weighting_scheme calc
_refine_ls_wR_factor_gt 0.2466
_refine_ls_wR_factor_ref 0.2774
_reflns_Friedel_coverage 0.000
_reflns_number_gt 5126
_reflns_number_total 6844
_reflns_threshold_expression 'I > 2\s(I)'
_cod_data_source_file d4sc02794a2.cif
_cod_data_source_block 11_a
_cod_depositor_comments
;
The following automatic conversions were performed:

data item '_diffrn_radiation_probe' value 'X-ray' was changed to
'x-ray' in accordance with the
/home/data/users/saulius/crontab/automatic-downloads/rss-feeds/RSC/lib/dictionaries/cif_core.dic
dictionary named 'cif_core.dic' version 2.4.2 last updated on
2011-04-26.

Automatic conversion script
Id: cif_fix_values 8170 2020-07-09 18:12:32Z antanas 

 Adding full bibliography for 1571936--1571938.cif.
;
_cod_original_cell_volume 4002.7(6)
_cod_database_code 1571938
_shelx_shelxl_version_number 2019/3
_shelx_space_group_comment
;
The symmetry employed for this shelxl refinement is uniquely defined
by the following loop, which should always be used as a source of
symmetry information in preference to the above space-group names.
They are only intended as comments.
;
_shelx_estimated_absorpt_t_max 0.981
_shelx_estimated_absorpt_t_min 0.975
_olex2_refinement_description
;
1. Restrained distances
 C77-C77A = C77-C76 = C79-C76 = C80-C79 = C81-C80 = C82-C81
 1.5 with sigma of 0.01
 C70-C69 = C69-C68 = C71-C68 = C71-C72 = C73-C72 = C73-C74
 1.5 with sigma of 0.01
 C69-C71
 2.5 with sigma of 0.01
 C80-C82
 2.5 with sigma of 0.01
 C77A-C76
 2.5 with sigma of 0.01
 C77-C79
 2.5 with sigma of 0.01
 C71-C73
 2.5 with sigma of 0.01
 C76-C80
 2.5 with sigma of 0.01
 C79-C81
 2.5 with sigma of 0.01
 C68-C70
 2.5 with sigma of 0.01
 C68-C72
 2.5 with sigma of 0.01
 C72-C74
 2.5 with sigma of 0.01
 C68-C67 \\sim C68A-C67
 with sigma of 0.02
2. Uiso/Uaniso restraints and constraints
C75A \\sim C76A \\sim C77A \\sim C78A \\sim C79A \\sim C80A \\sim C81A \\sim
C76 \\sim C77 \\sim C78 \\sim C79 \\sim C80 \\sim C81 \\sim C82 \\sim C75:
within 2A with sigma of 0.01 and sigma for terminal atoms of 0.02 within 2A
C68 \\sim C69 \\sim C70 \\sim C71 \\sim C68A \\sim C69A \\sim C70A \\sim C67
\\sim C72 \\sim C73 \\sim C74 \\sim C71A \\sim C72A \\sim C73A \\sim C74A:
within 2A with sigma of 0.01 and sigma for terminal atoms of 0.02 within 2A
3. Same fragment restrains
{C75A, C76A, C77A, C78A, C79A, C80A, C81A} sigma for 1-2: 0.01, 1-3: 0.02
as in
{C76, C77, C78, C79, C80, C81, C82}
{C68A, C69A, C70A, C71A, C72A, C73A, C74A} sigma for 1-2: 0.01, 1-3: 0.02
as in
{C68, C69, C70, C71, C72, C73, C74}
4. Others
 Sof(H75C)=Sof(H75D)=Sof(C75A)=Sof(H75E)=Sof(C76A)=Sof(H76A)=Sof(H76B)=
 Sof(C77A)=Sof(H77A)=Sof(H77B)=Sof(H77C)=Sof(C78A)=Sof(H78A)=Sof(H78B)=
 Sof(C79A)=Sof(H79A)=Sof(H79B)=Sof(C80A)=Sof(H80A)=Sof(H80B)=Sof(C81A)=
 Sof(H81A)=Sof(H81B)=Sof(H81C)=1-FVAR(1)
 Sof(H75A)=Sof(H75B)=Sof(C76)=Sof(H76)=Sof(C77)=Sof(H77D)=Sof(H77E)=Sof(C78)=
 Sof(H78C)=Sof(H78D)=Sof(H78E)=Sof(C79)=Sof(H79C)=Sof(H79D)=Sof(C80)=Sof(H80C)=
 Sof(H80D)=Sof(C81)=Sof(H81D)=Sof(H81E)=Sof(C82)=Sof(H82A)=Sof(H82B)=Sof(H82C)=
 FVAR(1)
 Sof(H67C)=Sof(H67D)=Sof(C68A)=Sof(H68A)=Sof(C69A)=Sof(H69C)=Sof(H69D)=
 Sof(C70A)=Sof(H70D)=Sof(H70E)=Sof(H70F)=Sof(C71A)=Sof(H71C)=Sof(H71D)=
 Sof(C72A)=Sof(H72C)=Sof(H72D)=Sof(C73A)=Sof(H73C)=Sof(H73D)=Sof(C74A)=
 Sof(H74D)=Sof(H74E)=Sof(H74F)=1-FVAR(2)
 Sof(H67A)=Sof(H67B)=Sof(C68)=Sof(H68)=Sof(C69)=Sof(H69A)=Sof(H69B)=Sof(C70)=
 Sof(H70A)=Sof(H70B)=Sof(H70C)=Sof(C71)=Sof(H71A)=Sof(H71B)=Sof(C72)=Sof(H72A)=
 Sof(H72B)=Sof(C73)=Sof(H73A)=Sof(H73B)=Sof(C74)=Sof(H74A)=Sof(H74B)=Sof(H74C)=
 FVAR(2)
5.a Ternary CH refined with riding coordinates:
 C75A(H75E), C76(H76), C68(H68), C68A(H68A)
5.b Secondary CH2 refined with riding coordinates:
 C58(H58A,H58B), C61(H61A,H61B), C75(H75C,H75D), C75(H75A,H75B), C57(H57A,
 H57B), C56(H56A,H56B), C64(H64A,H64B), C62(H62A,H62B), C59(H59A,H59B),
 C63(H63A,H63B), C60(H60A,H60B), C67(H67A,H67B), C67(H67C,H67D), C45(H45A,H45B),
  C65(H65A,H65B), C46(H46A,H46B), C76A(H76A,H76B), C78A(H78A,H78B), C79A(H79A,
 H79B), C80A(H80A,H80B), C47(H47A,H47B), C50(H50A,H50B), C51(H51A,H51B),
 C48(H48A,H48B), C49(H49A,H49B), C52(H52A,H52B), C53(H53A,H53B), C54(H54A,H54B),
  C77(H77D,H77E), C79(H79C,H79D), C80(H80C,H80D), C81(H81D,H81E), C69(H69A,
 H69B), C71(H71A,H71B), C72(H72A,H72B), C73(H73A,H73B), C69A(H69C,H69D),
 C71A(H71C,H71D), C72A(H72C,H72D), C73A(H73C,H73D)
5.c Aromatic/amide H refined with riding coordinates:
 C13(H13), C6(H6), C3(H3), C32(H32), C36(H36), C39(H39)
5.d Idealised Me refined as rotating group:
 C77A(H77A,H77B,H77C), C81A(H81A,H81B,H81C), C66(H66A,H66B,H66C), C78(H78C,
 H78D,H78E), C82(H82A,H82B,H82C), C70(H70A,H70B,H70C), C74(H74A,H74B,H74C),
 C55(H55A,H55B,H55C), C70A(H70D,H70E,H70F), C74A(H74D,H74E,H74F)
;
_smtbx_masks_void_probe_radius 1.2
_smtbx_masks_void_truncation_radius 1.2
_olex2_submission_special_instructions 'No special instructions were received'
_site XU

loop_
_space_group_symop_operation_xyz
'x, y, z'
'-x, -y, -z'

loop_
_atom_site_label
_atom_site_type_symbol
_atom_site_fract_x
_atom_site_fract_y
_atom_site_fract_z
_atom_site_U_iso_or_equiv
_atom_site_adp_type
_atom_site_occupancy
_atom_site_site_symmetry_order
_atom_site_calc_flag
_atom_site_refinement_flags_posn
_atom_site_refinement_flags_adp
_atom_site_refinement_flags_occupancy
_atom_site_disorder_assembly
_atom_site_disorder_group
S2 S 0.29223(17) 0.71676(14) 0.59796(7) 0.0429(6) Uani 1 1 d . . . . .
S1 S -0.07030(17) 0.50473(14) 0.57826(7) 0.0425(6) Uani 1 1 d . . . . .
S5 S 0.4237(2) 0.39450(16) 0.91013(8) 0.0532(6) Uani 1 1 d . . . . .
S4 S 0.70636(19) 0.62026(15) 0.87114(8) 0.0514(6) Uani 1 1 d . . . . .
S3 S 0.72135(18) 0.82588(16) 0.72918(8) 0.0542(6) Uani 1 1 d . . . . .
F1 F -0.8525(4) 0.2803(3) 0.37627(18) 0.0668(14) Uani 1 1 d . . . . .
O2 O 0.0419(4) 0.7059(4) 0.49992(19) 0.0470(14) Uani 1 1 d . . . . .
F2 F -0.8055(4) 0.1888(4) 0.4524(2) 0.0752(15) Uani 1 1 d . . . . .
O1 O -0.3182(5) 0.3958(4) 0.5377(2) 0.0510(14) Uani 1 1 d . . . . .
O3 O 0.7732(6) 0.5317(4) 0.9837(2) 0.0687(17) Uani 1 1 d . . . . .
F3 F 0.0804(6) -0.0128(5) 1.0572(2) 0.0905(17) Uani 1 1 d . . . . .
F4 F 0.2605(6) 0.0185(5) 1.1402(2) 0.0977(19) Uani 1 1 d . . . . .
N3 N 0.1989(5) 0.5313(4) 0.6846(2) 0.0395(16) Uani 1 1 d . . . . .
O4 O 0.3038(6) 0.2625(5) 0.9600(2) 0.0666(17) Uani 1 1 d . . . . .
N4 N 0.3632(5) 0.4930(4) 0.7938(2) 0.0413(16) Uani 1 1 d . . . . .
N5 N 0.5825(5) 0.7802(5) 0.6893(2) 0.0468(17) Uani 1 1 d . . . . .
C15 C 0.0359(7) 0.6458(5) 0.5330(3) 0.0381(19) Uani 1 1 d . . . . .
N6 N 0.7022(6) 0.7555(5) 0.7717(2) 0.0478(17) Uani 1 1 d . . . . .
C22 C 0.3945(7) 0.5571(5) 0.7596(3) 0.0391(19) Uani 1 1 d . . . . .
C13 C -0.1855(6) 0.5626(5) 0.4892(3) 0.0376(19) Uani 1 1 d . . . . .
H13 H -0.166417 0.607613 0.468059 0.045 Uiso 1 1 calc R U . . .
C27 C 0.4705(7) 0.5132(6) 0.8326(3) 0.043(2) Uani 1 1 d . . . . .
C58 C 0.0626(7) 0.8840(6) 0.4534(3) 0.0442(19) Uani 1 1 d . . . . .
H58A H -0.020749 0.848188 0.459127 0.053 Uiso 1 1 calc R U . . .
H58B H 0.100547 0.938002 0.482319 0.053 Uiso 1 1 calc R U . . .
C18 C 0.1835(7) 0.5768(5) 0.6440(3) 0.0392(19) Uani 1 1 d . . . . .
C21 C 0.3222(7) 0.5723(5) 0.7136(3) 0.0386(19) Uani 1 1 d . . . . .
C12 C -0.3686(7) 0.4203(5) 0.4993(3) 0.042(2) Uani 1 1 d . . . . .
C16 C 0.1300(7) 0.6463(5) 0.5740(3) 0.0396(19) Uani 1 1 d . . . . .
C24 C 0.5830(7) 0.6928(6) 0.7552(3) 0.046(2) Uani 1 1 d . . . . .
C23 C 0.5206(7) 0.6164(5) 0.7789(3) 0.0391(19) Uani 1 1 d . . . . .
C11 C -0.3106(7) 0.4997(5) 0.4747(3) 0.0389(19) Uani 1 1 d . . . . .
C14 C -0.0818(7) 0.5721(5) 0.5294(3) 0.0400(19) Uani 1 1 d . . . . .
C8 C -0.3937(7) 0.5618(6) 0.3966(3) 0.045(2) Uani 1 1 d . . . . .
C7 C -0.4044(7) 0.5026(5) 0.4319(3) 0.040(2) Uani 1 1 d . . . . .
C26 C 0.5680(7) 0.5878(6) 0.8246(3) 0.046(2) Uani 1 1 d . . . . .
C28 C 0.5024(7) 0.4799(6) 0.8781(3) 0.043(2) Uani 1 1 d . . . . .
N1 N -0.5729(7) 0.5542(6) 0.3201(3) 0.067(2) Uani 1 1 d . . . . .
C5 C -0.5244(7) 0.4213(6) 0.4305(3) 0.042(2) Uani 1 1 d . . . . .
C61 C -0.0529(7) 1.0314(5) 0.3555(3) 0.0439(19) Uani 1 1 d . . . . .
H61A H -0.097146 0.979541 0.326181 0.053 Uiso 1 1 calc R U . . .
H61B H 0.033102 1.060458 0.349669 0.053 Uiso 1 1 calc R U . . .
C20 C 0.3863(7) 0.6465(5) 0.6899(3) 0.0378(19) Uani 1 1 d . . . . .
C29 C 0.6273(8) 0.5310(6) 0.9031(3) 0.048(2) Uani 1 1 d . . . . .
C75 C 0.2550(7) 0.4048(5) 0.7908(3) 0.0477(19) Uani 1 1 d . U . . .
H75C H 0.182882 0.406544 0.765769 0.057 Uiso 0.375(8) 1 calc R U P A 2
H75D H 0.228772 0.407594 0.824013 0.057 Uiso 0.375(8) 1 calc R U P A 2
H75A H 0.260546 0.386710 0.824339 0.057 Uiso 0.625(8) 1 calc R U P A 1
H75B H 0.175065 0.420991 0.783535 0.057 Uiso 0.625(8) 1 calc R U P A 1
C57 C 0.1496(7) 0.8172(6) 0.4510(3) 0.047(2) Uani 1 1 d . . . . .
H57A H 0.112489 0.764652 0.421415 0.056 Uiso 1 1 calc R U . . .
H57B H 0.233153 0.853882 0.445889 0.056 Uiso 1 1 calc R U . . .
C31 C 0.5614(8) 0.4249(7) 0.9592(3) 0.054(2) Uani 1 1 d . . . . .
C25 C 0.5161(7) 0.7067(6) 0.7092(3) 0.046(2) Uani 1 1 d . . . . .
C30 C 0.6632(8) 0.5011(6) 0.9495(3) 0.054(2) Uani 1 1 d . . . . .
C56 C 0.1683(6) 0.7743(5) 0.4989(3) 0.045(2) Uani 1 1 d . . . . .
H56A H 0.232860 0.740391 0.497404 0.053 Uiso 1 1 calc R U . . .
H56B H 0.195899 0.825109 0.529565 0.053 Uiso 1 1 calc R U . . .
C64 C -0.2449(7) 1.0768(6) 0.2647(3) 0.048(2) Uani 1 1 d . . . . .
H64A H -0.241321 1.103593 0.233597 0.058 Uiso 1 1 calc R U . . .
H64B H -0.225450 1.015533 0.258349 0.058 Uiso 1 1 calc R U . . .
C4 C -0.5008(7) 0.3734(6) 0.4697(3) 0.043(2) Uani 1 1 d . . . . .
C6 C -0.6448(8) 0.3909(6) 0.3980(3) 0.050(2) Uani 1 1 d . . . . .
H6 H -0.663077 0.422406 0.371303 0.060 Uiso 1 1 calc R U . . .
N2 N -0.1860(8) 0.6949(6) 0.3920(3) 0.072(2) Uani 1 1 d . . . . .
C3 C -0.5933(7) 0.2937(6) 0.4785(3) 0.049(2) Uani 1 1 d . . . . .
H3 H -0.575637 0.261568 0.504959 0.059 Uiso 1 1 calc R U . . .
C62 C -0.1236(7) 1.1076(5) 0.3580(3) 0.042(2) Uani 1 1 d . . . . .
H62A H -0.207503 1.079733 0.366004 0.051 Uiso 1 1 calc R U . . .
H62B H -0.076286 1.161309 0.385987 0.051 Uiso 1 1 calc R U . . .
C59 C 0.0449(7) 0.9228(6) 0.4041(3) 0.047(2) Uani 1 1 d . . . . .
H59A H 0.009134 0.868322 0.375395 0.056 Uiso 1 1 calc R U . . .
H59B H 0.128670 0.958876 0.398911 0.056 Uiso 1 1 calc R U . . .
C63 C -0.1422(7) 1.1469(6) 0.3090(3) 0.049(2) Uani 1 1 d . . . . .
H63A H -0.060684 1.163604 0.297422 0.059 Uiso 1 1 calc R U . . .
H63B H -0.165795 1.206190 0.316905 0.059 Uiso 1 1 calc R U . . .
C41 C 0.5331(9) 0.2819(7) 1.0707(3) 0.059(3) Uani 1 1 d . . . . .
C33 C 0.4992(10) 0.3139(8) 1.0234(3) 0.062(3) Uani 1 1 d . . . . .
C19 C 0.2979(7) 0.6496(6) 0.6460(3) 0.044(2) Uani 1 1 d . . . . .
N7 N 0.8427(12) 0.4544(9) 1.1034(3) 0.098(3) Uani 1 1 d . . . . .
C34 C 0.3687(10) 0.2561(7) 0.9997(4) 0.060(2) Uani 1 1 d . . . . .
C60 C -0.0421(7) 0.9882(6) 0.4035(3) 0.0440(19) Uani 1 1 d . . . . .
H60A H -0.127434 0.951066 0.406560 0.053 Uiso 1 1 calc R U . . .
H60B H -0.009315 1.040669 0.433406 0.053 Uiso 1 1 calc R U . . .
C32 C 0.5785(9) 0.3864(7) 1.0038(3) 0.062(3) Uani 1 1 d . . . . .
H32 H 0.659279 0.415103 1.024673 0.075 Uiso 1 1 calc R U . . .
C40 C 0.4202(10) 0.1995(8) 1.0760(3) 0.067(3) Uani 1 1 d . . . . .
C9 C -0.2770(9) 0.6356(7) 0.3956(3) 0.055(2) Uani 1 1 d . . . . .
N8 N 0.6913(9) 0.2468(7) 1.1893(3) 0.097(3) Uani 1 1 d . . . . .
C37 C 0.1897(11) 0.0597(9) 1.0622(4) 0.073(3) Uani 1 1 d . . . . .
C67 C 0.0822(7) 0.4637(6) 0.6963(3) 0.062(2) Uani 1 1 d D U . . .
H67A H 0.032795 0.421156 0.664309 0.074 Uiso 0.598(7) 1 calc R U P B 1
H67B H 0.110200 0.423494 0.718546 0.074 Uiso 0.598(7) 1 calc R U P B 1
H67C H 0.101372 0.404428 0.701827 0.074 Uiso 0.402(7) 1 calc R U P B 2
H67D H 0.013160 0.446910 0.666500 0.074 Uiso 0.402(7) 1 calc R U P B 2
C1 C -0.7358(7) 0.3120(7) 0.4071(3) 0.055(2) Uani 1 1 d . . . . .
C17 C 0.0880(7) 0.5754(5) 0.6024(3) 0.0397(19) Uani 1 1 d . . . . .
C10 C -0.4961(8) 0.5566(6) 0.3550(4) 0.058(2) Uani 1 1 d . . . . .
C38 C 0.2813(13) 0.0735(9) 1.1049(4) 0.079(3) Uani 1 1 d . . . . .
C45 C 0.8773(8) 0.6115(6) 0.9734(3) 0.061(2) Uani 1 1 d . . . . .
H45A H 0.845756 0.666274 0.968711 0.073 Uiso 1 1 calc R U . . .
H45B H 0.905733 0.589644 0.942274 0.073 Uiso 1 1 calc R U . . .
C42 C 0.6443(11) 0.3131(8) 1.1066(4) 0.068(3) Uani 1 1 d . . . . .
C2 C -0.7103(8) 0.2653(6) 0.4467(3) 0.053(2) Uani 1 1 d . . . . .
C35 C 0.3253(11) 0.1855(8) 1.0329(3) 0.067(3) Uani 1 1 d . . . . .
C44 C 0.7481(15) 0.3873(11) 1.1038(4) 0.082(4) Uani 1 1 d . . . . .
C36 C 0.2075(11) 0.1126(9) 1.0254(4) 0.076(3) Uani 1 1 d . . . . .
H36 H 0.144469 0.101491 0.996160 0.091 Uiso 1 1 calc R U . . .
C39 C 0.3989(12) 0.1444(9) 1.1126(3) 0.074(3) Uani 1 1 d . . . . .
H39 H 0.461269 0.153943 1.141804 0.089 Uiso 1 1 calc R U . . .
C65 C -0.3820(7) 1.0580(7) 0.2760(3) 0.068(3) Uani 1 1 d . . . . .
H65A H -0.388455 1.024499 0.304685 0.082 Uiso 1 1 calc R U . . .
H65B H -0.398260 1.119661 0.285958 0.082 Uiso 1 1 calc R U . . .
C46 C 0.9869(9) 0.6410(7) 1.0185(4) 0.076(3) Uani 1 1 d . . . . .
H46A H 0.956953 0.659875 1.049777 0.091 Uiso 1 1 calc R U . . .
H46B H 1.019943 0.586590 1.022301 0.091 Uiso 1 1 calc R U . . .
C75A C 0.282(2) 0.3037(15) 0.7756(8) 0.061(3) Uani 0.375(8) 1 d D U P A 2
H75E H 0.361159 0.305718 0.798697 0.073 Uiso 0.375(8) 1 calc R U P A 2
C76A C 0.310(2) 0.2973(16) 0.7218(8) 0.066(4) Uani 0.375(8) 1 d D U P A 2
H76A H 0.368964 0.358863 0.719640 0.079 Uiso 0.375(8) 1 calc R U P A 2
H76B H 0.230692 0.287459 0.697915 0.079 Uiso 0.375(8) 1 calc R U P A 2
C77A C 0.370(6) 0.215(3) 0.7045(16) 0.060(7) Uani 0.375(8) 1 d D U P A 2
H77A H 0.394086 0.220553 0.671678 0.089 Uiso 0.375(8) 1 calc R U P A 2
H77B H 0.307422 0.152824 0.701468 0.089 Uiso 0.375(8) 1 calc R U P A 2
H77C H 0.444403 0.220104 0.729522 0.089 Uiso 0.375(8) 1 calc R U P A 2
C78A C 0.177(2) 0.2162(16) 0.7808(9) 0.076(4) Uani 0.375(8) 1 d D U P A 2
H78A H 0.107813 0.202780 0.751480 0.092 Uiso 0.375(8) 1 calc R U P A 2
H78B H 0.211448 0.161169 0.777847 0.092 Uiso 0.375(8) 1 calc R U P A 2
C79A C 0.121(2) 0.2193(18) 0.8273(9) 0.092(4) Uani 0.375(8) 1 d D U P A 2
H79A H 0.105622 0.281846 0.834839 0.110 Uiso 0.375(8) 1 calc R U P A 2
H79B H 0.185786 0.217253 0.855599 0.110 Uiso 0.375(8) 1 calc R U P A 2
C80A C 0.000(2) 0.1433(19) 0.8276(10) 0.095(4) Uani 0.375(8) 1 d D U P A 2
H80A H -0.064530 0.174716 0.834603 0.115 Uiso 0.375(8) 1 calc R U P A 2
H80B H 0.015877 0.110091 0.855614 0.115 Uiso 0.375(8) 1 calc R U P A 2
C81A C -0.053(3) 0.069(2) 0.7787(11) 0.103(7) Uani 0.375(8) 1 d D U P A 2
H81A H -0.021278 0.095758 0.750529 0.155 Uiso 0.375(8) 1 calc R U P A 2
H81B H -0.144836 0.051341 0.772190 0.155 Uiso 0.375(8) 1 calc R U P A 2
H81C H -0.025254 0.012625 0.781894 0.155 Uiso 0.375(8) 1 calc R U P A 2
C47 C 1.0918(9) 0.7243(7) 1.0106(4) 0.074(3) Uani 1 1 d . . . . .
H47A H 1.058382 0.779192 1.009289 0.089 Uiso 1 1 calc R U . . .
H47B H 1.113316 0.706477 0.977226 0.089 Uiso 1 1 calc R U . . .
C50 C 1.4465(9) 0.8703(8) 1.0775(4) 0.074(3) Uani 1 1 d . . . . .
H50A H 1.478991 0.815064 1.079391 0.088 Uiso 1 1 calc R U . . .
H50B H 1.429128 0.891738 1.111162 0.088 Uiso 1 1 calc R U . . .
C51 C 1.5512(10) 0.9522(8) 1.0653(4) 0.082(3) Uani 1 1 d . . . . .
H51A H 1.565140 0.931758 1.030932 0.098 Uiso 1 1 calc R U . . .
H51B H 1.519744 1.008230 1.064967 0.098 Uiso 1 1 calc R U . . .
C43 C 0.6696(10) 0.2740(8) 1.1525(4) 0.077(3) Uani 1 1 d . . . . .
C48 C 1.2136(9) 0.7565(7) 1.0504(3) 0.073(3) Uani 1 1 d . . . . .
H48A H 1.244988 0.701046 1.053409 0.087 Uiso 1 1 calc R U . . .
H48B H 1.194022 0.779072 1.083495 0.087 Uiso 1 1 calc R U . . .
C49 C 1.3203(10) 0.8373(8) 1.0384(4) 0.081(3) Uani 1 1 d . . . . .
H49A H 1.337794 0.815055 1.004875 0.097 Uiso 1 1 calc R U . . .
H49B H 1.288965 0.892975 1.036079 0.097 Uiso 1 1 calc R U . . .
C52 C 1.6792(9) 0.9832(8) 1.1021(4) 0.079(3) Uani 1 1 d . . . . .
H52A H 1.713823 0.928483 1.100936 0.094 Uiso 1 1 calc R U . . .
H52B H 1.665150 1.000262 1.136870 0.094 Uiso 1 1 calc R U . . .
C53 C 1.7781(10) 1.0683(8) 1.0908(4) 0.081(3) Uani 1 1 d . . . . .
H53A H 1.743349 1.122833 1.091230 0.097 Uiso 1 1 calc R U . . .
H53B H 1.794635 1.050870 1.056474 0.097 Uiso 1 1 calc R U . . .
C54 C 1.9044(9) 1.0989(9) 1.1294(4) 0.088(3) Uani 1 1 d . . . . .
H54A H 1.942166 1.045820 1.127814 0.105 Uiso 1 1 calc R U . . .
H54B H 1.888084 1.113787 1.164018 0.105 Uiso 1 1 calc R U . . .
C66 C -0.4840(8) 0.9974(8) 0.2296(4) 0.084(3) Uani 1 1 d . . . . .
H66A H -0.480287 1.031494 0.201426 0.126 Uiso 1 1 calc R U . . .
H66B H -0.567680 0.986417 0.238494 0.126 Uiso 1 1 calc R U . . .
H66C H -0.468355 0.936287 0.219512 0.126 Uiso 1 1 calc R U . . .
C76 C 0.2488(9) 0.3200(7) 0.7520(6) 0.055(3) Uani 0.625(8) 1 d D U P A 1
H76 H 0.237962 0.338884 0.718365 0.066 Uiso 0.625(8) 1 calc R U P A 1
C77 C 0.3719(9) 0.2926(9) 0.7585(5) 0.057(3) Uani 0.625(8) 1 d D U P A 1
H77D H 0.387230 0.276532 0.792367 0.068 Uiso 0.625(8) 1 calc R U P A 1
H77E H 0.442332 0.348616 0.757475 0.068 Uiso 0.625(8) 1 calc R U P A 1
C78 C 0.374(3) 0.2055(19) 0.7173(9) 0.059(5) Uani 0.625(8) 1 d D U P A 1
H78C H 0.340869 0.214055 0.683576 0.089 Uiso 0.625(8) 1 calc R U P A 1
H78D H 0.320997 0.146115 0.723905 0.089 Uiso 0.625(8) 1 calc R U P A 1
H78E H 0.460489 0.202657 0.718882 0.089 Uiso 0.625(8) 1 calc R U P A 1
C79 C 0.1310(9) 0.2373(9) 0.7512(5) 0.065(3) Uani 0.625(8) 1 d D U P A 1
H79C H 0.056597 0.261173 0.747502 0.078 Uiso 0.625(8) 1 calc R U P A 1
H79D H 0.119872 0.188008 0.720807 0.078 Uiso 0.625(8) 1 calc R U P A 1
C80 C 0.1320(11) 0.1907(11) 0.7965(6) 0.088(3) Uani 0.625(8) 1 d D U P A 1
H80C H 0.147422 0.240635 0.826980 0.106 Uiso 0.625(8) 1 calc R U P A 1
H80D H 0.204336 0.164313 0.799196 0.106 Uiso 0.625(8) 1 calc R U P A 1
C81 C 0.0142(13) 0.1119(10) 0.7973(8) 0.103(4) Uani 0.625(8) 1 d D U P A 1
H81D H 0.006102 0.057464 0.770009 0.124 Uiso 0.625(8) 1 calc R U P A 1
H81E H 0.025850 0.090217 0.829774 0.124 Uiso 0.625(8) 1 calc R U P A 1
C82 C -0.1082(13) 0.1377(16) 0.7910(10) 0.139(6) Uani 0.625(8) 1 d D U P A 1
H82A H -0.179440 0.079522 0.780506 0.208 Uiso 0.625(8) 1 calc R U P A 1
H82B H -0.109065 0.176963 0.765144 0.208 Uiso 0.625(8) 1 calc R U P A 1
H82C H -0.115129 0.173349 0.823110 0.208 Uiso 0.625(8) 1 calc R U P A 1
C68 C -0.0011(13) 0.5090(8) 0.7204(6) 0.083(3) Uani 0.598(7) 1 d D U P B 1
H68 H -0.039742 0.529081 0.690139 0.100 Uiso 0.598(7) 1 calc R U P B 1
C69 C 0.0376(12) 0.6031(8) 0.7563(7) 0.088(4) Uani 0.598(7) 1 d D U P B 1
H69A H 0.074344 0.593230 0.789543 0.106 Uiso 0.598(7) 1 calc R U P B 1
H69B H 0.106384 0.646429 0.744453 0.106 Uiso 0.598(7) 1 calc R U P B 1
C70 C -0.0557(15) 0.6539(10) 0.7649(6) 0.078(4) Uani 0.598(7) 1 d D U P B 1
H70A H -0.072714 0.683988 0.736146 0.117 Uiso 0.598(7) 1 calc R U P B 1
H70B H -0.022602 0.702797 0.795774 0.117 Uiso 0.598(7) 1 calc R U P B 1
H70C H -0.134087 0.608778 0.768568 0.117 Uiso 0.598(7) 1 calc R U P B 1
C71 C -0.1166(14) 0.4323(10) 0.7254(5) 0.090(4) Uani 0.598(7) 1 d D U P B 1
H71A H -0.192055 0.449419 0.711358 0.108 Uiso 0.598(7) 1 calc R U P B 1
H71B H -0.118310 0.372171 0.703834 0.108 Uiso 0.598(7) 1 calc R U P B 1
C72 C -0.1302(13) 0.4127(12) 0.7773(5) 0.086(3) Uani 0.598(7) 1 d D U P B 1
H72A H -0.124404 0.473073 0.799755 0.104 Uiso 0.598(7) 1 calc R U P B 1
H72B H -0.058429 0.390927 0.790807 0.104 Uiso 0.598(7) 1 calc R U P B 1
C73 C -0.2536(14) 0.3382(13) 0.7795(5) 0.097(4) Uani 0.598(7) 1 d D U P B 1
H73A H -0.325189 0.356185 0.762402 0.116 Uiso 0.598(7) 1 calc R U P B 1
H73B H -0.254681 0.276058 0.760260 0.116 Uiso 0.598(7) 1 calc R U P B 1
C74 C -0.2740(16) 0.3264(15) 0.8320(6) 0.095(5) Uani 0.598(7) 1 d D U P B 1
H74A H -0.355732 0.279411 0.829824 0.142 Uiso 0.598(7) 1 calc R U P B 1
H74B H -0.272823 0.387479 0.851573 0.142 Uiso 0.598(7) 1 calc R U P B 1
H74C H -0.206683 0.304539 0.848631 0.142 Uiso 0.598(7) 1 calc R U P B 1
C55 C 2.0004(9) 1.1897(9) 1.1178(4) 0.100(4) Uani 1 1 d . . . . .
H55A H 2.007398 1.178073 1.082114 0.150 Uiso 1 1 calc R U . . .
H55B H 2.083445 1.202024 1.139015 0.150 Uiso 1 1 calc R U . . .
H55C H 1.969590 1.245033 1.124963 0.150 Uiso 1 1 calc R U . . .
C68A C 0.0340(16) 0.5062(13) 0.7447(7) 0.068(3) Uani 0.402(7) 1 d D U P B 2
H68A H 0.106570 0.532197 0.773860 0.082 Uiso 0.402(7) 1 calc R U P B 2
C69A C 0.0021(19) 0.5881(16) 0.7240(11) 0.069(4) Uani 0.402(7) 1 d D U P B 2
H69C H 0.061541 0.646914 0.745628 0.083 Uiso 0.402(7) 1 calc R U P B 2
H69D H 0.025845 0.584883 0.690286 0.083 Uiso 0.402(7) 1 calc R U P B 2
C70A C -0.120(2) 0.605(2) 0.7176(12) 0.101(6) Uani 0.402(7) 1 d D U P B 2
H70D H -0.150456 0.601693 0.681736 0.152 Uiso 0.402(7) 1 calc R U P B 2
H70E H -0.112489 0.667489 0.736891 0.152 Uiso 0.402(7) 1 calc R U P B 2
H70F H -0.179519 0.555742 0.729813 0.152 Uiso 0.402(7) 1 calc R U P B 2
C71A C -0.077(2) 0.4386(15) 0.7614(8) 0.080(4) Uani 0.402(7) 1 d D U P B 2
H71C H -0.154484 0.428255 0.736036 0.096 Uiso 0.402(7) 1 calc R U P B 2
H71D H -0.060708 0.376380 0.760655 0.096 Uiso 0.402(7) 1 calc R U P B 2
C72A C -0.104(2) 0.4705(16) 0.8127(8) 0.091(4) Uani 0.402(7) 1 d D U P B 2
H72C H -0.143749 0.521682 0.810083 0.109 Uiso 0.402(7) 1 calc R U P B 2
H72D H -0.021137 0.499696 0.835950 0.109 Uiso 0.402(7) 1 calc R U P B 2
C73A C -0.186(2) 0.3981(19) 0.8383(8) 0.097(4) Uani 0.402(7) 1 d D U P B 2
H73C H -0.139749 0.352177 0.846273 0.116 Uiso 0.402(7) 1 calc R U P B 2
H73D H -0.195602 0.432385 0.870737 0.116 Uiso 0.402(7) 1 calc R U P B 2
C74A C -0.314(2) 0.343(2) 0.8084(13) 0.109(7) Uani 0.402(7) 1 d D U P B 2
H74D H -0.319546 0.275789 0.799578 0.163 Uiso 0.402(7) 1 calc R U P B 2
H74E H -0.329775 0.367761 0.777480 0.163 Uiso 0.402(7) 1 calc R U P B 2
H74F H -0.378165 0.350017 0.828677 0.163 Uiso 0.402(7) 1 calc R U P B 2

loop_
_atom_site_aniso_label
_atom_site_aniso_U_11
_atom_site_aniso_U_22
_atom_site_aniso_U_33
_atom_site_aniso_U_23
_atom_site_aniso_U_13
_atom_site_aniso_U_12
S2 0.0201(12) 0.0505(14) 0.0563(13) 0.0110(9) -0.0058(9) 0.0138(9)
S1 0.0219(12) 0.0504(14) 0.0532(13) 0.0136(9) -0.0068(9) 0.0124(9)
S5 0.0440(14) 0.0723(17) 0.0469(13) 0.0137(10) -0.0024(10) 0.0280(11)
S4 0.0355(13) 0.0578(15) 0.0533(14) 0.0032(10) -0.0159(10) 0.0178(10)
S3 0.0231(12) 0.0631(16) 0.0700(15) 0.0130(11) -0.0058(10) 0.0097(9)
F1 0.022(3) 0.086(4) 0.076(3) 0.001(3) -0.002(3) 0.003(2)
O2 0.026(3) 0.053(4) 0.062(4) 0.020(3) -0.005(2) 0.015(2)
F2 0.042(3) 0.073(4) 0.094(4) 0.016(3) 0.005(3) -0.007(3)
O1 0.032(3) 0.062(4) 0.061(4) 0.018(3) 0.001(3) 0.017(3)
O3 0.052(4) 0.082(5) 0.063(4) 0.006(3) -0.022(4) 0.026(3)
F3 0.090(5) 0.116(5) 0.090(4) 0.044(3) 0.034(3) 0.050(4)
F4 0.110(5) 0.133(5) 0.089(4) 0.058(4) 0.042(4) 0.071(4)
N3 0.025(4) 0.041(4) 0.051(4) 0.010(3) -0.002(3) 0.010(3)
O4 0.051(4) 0.105(5) 0.056(4) 0.029(3) 0.005(3) 0.039(3)
N4 0.026(4) 0.049(5) 0.049(4) 0.009(3) -0.004(3) 0.017(3)
N5 0.022(4) 0.052(5) 0.065(4) 0.014(3) -0.003(3) 0.013(3)
C15 0.030(5) 0.039(5) 0.052(5) 0.016(4) -0.001(4) 0.021(4)
N6 0.020(4) 0.060(5) 0.060(4) 0.008(3) -0.002(3) 0.014(3)
C22 0.024(5) 0.048(5) 0.043(5) 0.007(4) -0.004(4) 0.013(4)
C13 0.017(5) 0.048(5) 0.049(5) 0.014(3) -0.003(4) 0.013(4)
C27 0.028(5) 0.055(6) 0.044(5) 0.002(4) -0.011(4) 0.020(4)
C58 0.027(4) 0.058(6) 0.052(5) 0.018(4) 0.010(4) 0.015(4)
C18 0.025(5) 0.052(6) 0.041(5) 0.011(4) 0.000(4) 0.014(4)
C21 0.014(5) 0.047(6) 0.051(5) 0.001(4) -0.006(4) 0.013(3)
C12 0.021(5) 0.045(6) 0.058(5) 0.005(4) -0.003(4) 0.014(4)
C16 0.023(5) 0.036(5) 0.063(5) 0.014(4) 0.004(4) 0.013(3)
C24 0.031(5) 0.056(6) 0.048(5) -0.003(4) -0.007(4) 0.023(4)
C23 0.027(5) 0.042(5) 0.045(5) 0.007(4) -0.006(4) 0.011(4)
C11 0.028(5) 0.047(6) 0.047(5) 0.007(4) 0.000(4) 0.024(4)
C14 0.030(5) 0.044(5) 0.049(5) 0.006(3) 0.004(4) 0.017(4)
C8 0.019(5) 0.062(6) 0.049(5) 0.013(4) -0.012(4) 0.008(4)
C7 0.020(5) 0.049(6) 0.050(5) 0.002(4) 0.000(4) 0.016(4)
C26 0.027(5) 0.048(6) 0.055(5) 0.000(4) -0.007(4) 0.012(4)
C28 0.021(5) 0.060(6) 0.046(5) 0.004(4) -0.011(4) 0.022(4)
N1 0.038(5) 0.095(6) 0.073(5) 0.039(4) -0.001(4) 0.021(4)
C5 0.022(5) 0.054(6) 0.046(5) -0.001(4) -0.001(4) 0.017(4)
C61 0.027(4) 0.048(5) 0.058(5) 0.011(4) 0.004(4) 0.015(4)
C20 0.018(5) 0.041(5) 0.046(5) 0.002(4) -0.011(4) 0.010(4)
C29 0.040(6) 0.059(6) 0.045(5) 0.009(4) -0.008(4) 0.022(4)
C75 0.026(4) 0.059(5) 0.062(5) 0.020(4) 0.008(4) 0.015(3)
C57 0.021(4) 0.064(6) 0.058(5) 0.018(4) 0.003(4) 0.015(4)
C31 0.045(6) 0.074(7) 0.047(5) 0.013(4) -0.006(4) 0.031(5)
C25 0.028(5) 0.058(6) 0.050(5) 0.003(4) -0.005(4) 0.019(4)
C30 0.032(6) 0.071(7) 0.053(6) -0.002(4) -0.015(5) 0.024(4)
C56 0.019(5) 0.050(5) 0.067(5) 0.018(4) 0.004(4) 0.012(3)
C64 0.036(5) 0.066(6) 0.048(5) 0.021(4) 0.006(4) 0.019(4)
C4 0.022(5) 0.046(5) 0.058(5) 0.007(4) 0.000(4) 0.013(4)
C6 0.035(6) 0.050(6) 0.063(6) 0.008(4) 0.008(5) 0.015(4)
N2 0.046(5) 0.072(6) 0.081(6) 0.030(4) -0.016(4) -0.003(4)
C3 0.032(6) 0.060(6) 0.054(5) 0.010(4) 0.007(5) 0.014(4)
C62 0.021(4) 0.055(6) 0.045(5) 0.011(4) 0.003(4) 0.002(3)
C59 0.031(5) 0.055(6) 0.056(5) 0.015(4) 0.005(4) 0.014(4)
C63 0.033(5) 0.054(6) 0.062(6) 0.024(4) 0.005(4) 0.010(4)
C41 0.057(7) 0.089(8) 0.047(6) 0.010(5) 0.000(5) 0.053(6)
C33 0.061(7) 0.103(8) 0.039(5) 0.014(5) 0.002(5) 0.057(6)
C19 0.035(5) 0.044(5) 0.055(5) 0.009(4) 0.001(4) 0.021(4)
N7 0.121(10) 0.138(10) 0.043(5) 0.014(6) -0.023(6) 0.071(7)
C34 0.057(7) 0.092(8) 0.047(6) 0.018(5) 0.010(5) 0.047(6)
C60 0.027(4) 0.058(6) 0.047(5) 0.017(4) 0.001(4) 0.013(4)
C32 0.063(7) 0.095(8) 0.042(6) 0.009(5) 0.003(5) 0.052(6)
C40 0.069(7) 0.111(9) 0.046(6) 0.015(5) 0.021(6) 0.063(6)
C9 0.040(6) 0.068(7) 0.048(5) 0.012(4) -0.020(4) 0.015(5)
N8 0.124(8) 0.155(9) 0.050(6) 0.028(5) 0.016(5) 0.098(7)
C37 0.069(8) 0.111(10) 0.065(8) 0.029(6) 0.024(7) 0.056(7)
C67 0.034(5) 0.060(5) 0.085(6) 0.026(4) -0.015(4) 0.007(4)
C1 0.016(6) 0.075(7) 0.063(6) -0.006(5) -0.007(5) 0.011(4)
C17 0.027(5) 0.040(5) 0.052(5) 0.006(4) 0.000(4) 0.013(3)
C10 0.037(6) 0.059(6) 0.077(7) 0.022(5) 0.002(6) 0.014(4)
C38 0.094(9) 0.104(9) 0.077(8) 0.045(7) 0.037(8) 0.070(8)
C45 0.046(6) 0.068(7) 0.060(6) -0.004(4) -0.015(5) 0.023(5)
C42 0.070(8) 0.088(8) 0.066(7) 0.025(6) 0.026(7) 0.045(6)
C2 0.027(6) 0.054(6) 0.066(6) -0.003(5) 0.001(5) 0.003(4)
C35 0.068(8) 0.112(9) 0.045(6) 0.021(5) 0.022(6) 0.059(7)
C44 0.100(12) 0.124(12) 0.039(6) 0.012(7) -0.003(7) 0.072(9)
C36 0.071(8) 0.118(10) 0.061(7) 0.018(6) 0.020(6) 0.062(7)
C39 0.100(10) 0.107(9) 0.047(6) 0.024(6) 0.018(6) 0.078(8)
C65 0.029(6) 0.102(8) 0.075(7) 0.020(5) 0.011(5) 0.020(5)
C46 0.057(7) 0.083(8) 0.073(7) 0.007(5) -0.031(6) 0.022(5)
C75A 0.041(5) 0.062(5) 0.084(6) 0.022(5) 0.018(5) 0.014(5)
C76A 0.052(6) 0.062(6) 0.083(7) 0.022(6) 0.015(6) 0.008(6)
C77A 0.047(10) 0.054(11) 0.075(13) 0.015(10) 0.009(11) 0.011(9)
C78A 0.053(6) 0.074(6) 0.105(7) 0.025(6) 0.033(6) 0.011(5)
C79A 0.063(7) 0.089(7) 0.124(9) 0.033(7) 0.037(7) 0.006(6)
C80A 0.058(7) 0.094(8) 0.134(9) 0.031(7) 0.037(8) 0.007(7)
C81A 0.059(12) 0.098(13) 0.147(13) 0.023(12) 0.040(11) 0.001(11)
C47 0.052(7) 0.090(8) 0.071(7) -0.001(5) -0.019(5) 0.028(5)
C50 0.050(6) 0.099(8) 0.063(6) -0.010(5) -0.009(5) 0.032(5)
C51 0.072(8) 0.102(9) 0.072(7) -0.009(6) -0.005(6) 0.050(6)
C43 0.089(8) 0.123(10) 0.044(7) 0.008(6) 0.008(5) 0.080(7)
C48 0.056(7) 0.089(8) 0.064(6) -0.009(5) -0.014(5) 0.030(5)
C49 0.071(8) 0.093(8) 0.067(7) -0.017(5) -0.014(6) 0.037(6)
C52 0.058(7) 0.096(8) 0.076(7) -0.004(5) 0.002(6) 0.029(6)
C53 0.070(8) 0.100(9) 0.075(7) 0.007(6) 0.008(6) 0.038(6)
C54 0.044(7) 0.139(10) 0.080(7) 0.025(6) 0.006(6) 0.028(6)
C66 0.025(5) 0.129(9) 0.090(7) 0.034(6) 0.000(5) 0.010(5)
C76 0.038(5) 0.056(5) 0.078(6) 0.027(4) 0.020(5) 0.014(4)
C77 0.041(5) 0.055(6) 0.077(7) 0.025(5) 0.013(5) 0.011(5)
C78 0.050(8) 0.052(9) 0.078(11) 0.015(8) 0.015(9) 0.016(7)
C79 0.043(5) 0.066(6) 0.095(7) 0.030(5) 0.018(5) 0.021(4)
C80 0.059(6) 0.087(6) 0.122(8) 0.034(6) 0.045(6) 0.006(5)
C81 0.065(7) 0.104(8) 0.140(9) 0.038(7) 0.038(7) 0.007(6)
C82 0.095(11) 0.136(12) 0.176(13) 0.053(11) 0.032(11) 0.004(10)
C68 0.052(5) 0.089(6) 0.099(6) 0.022(5) 0.020(5) -0.003(5)
C69 0.064(6) 0.092(7) 0.097(8) 0.020(6) 0.020(6) 0.001(6)
C70 0.067(9) 0.102(10) 0.094(10) 0.031(8) 0.046(8) 0.048(7)
C71 0.050(6) 0.103(6) 0.097(7) 0.018(6) 0.021(6) -0.012(5)
C72 0.045(6) 0.109(7) 0.096(7) 0.024(6) 0.013(6) 0.006(5)
C73 0.051(7) 0.131(8) 0.096(8) 0.033(7) 0.016(7) -0.001(6)
C74 0.061(10) 0.134(11) 0.090(11) 0.033(9) 0.007(9) 0.027(9)
C55 0.048(7) 0.141(11) 0.115(9) 0.040(8) 0.010(6) 0.026(6)
C68A 0.038(6) 0.077(6) 0.092(7) 0.032(6) 0.008(5) 0.014(5)
C69A 0.047(6) 0.081(7) 0.090(8) 0.039(7) 0.015(6) 0.022(6)
C70A 0.077(11) 0.110(12) 0.119(12) 0.033(11) 0.017(11) 0.024(10)
C71A 0.044(6) 0.095(6) 0.097(7) 0.033(6) 0.011(6) 0.008(5)
C72A 0.051(7) 0.111(8) 0.102(8) 0.028(7) 0.010(7) 0.008(7)
C73A 0.056(7) 0.121(8) 0.101(8) 0.024(7) 0.015(7) 0.007(6)
C74A 0.071(12) 0.140(13) 0.104(14) 0.009(12) 0.003(11) 0.026(11)

loop_
_atom_type_symbol
_atom_type_description
_atom_type_scat_dispersion_real
_atom_type_scat_dispersion_imag
_atom_type_scat_source
C C 0.0019 0.0015 'International Tables Vol C Tables 4.2.6.8 and 6.1.1.4'
H H 0.0000 0.0000 'International Tables Vol C Tables 4.2.6.8 and 6.1.1.4'
F F 0.0124 0.0097 'International Tables Vol C Tables 4.2.6.8 and 6.1.1.4'
N N 0.0037 0.0031 'International Tables Vol C Tables 4.2.6.8 and 6.1.1.4'
O O 0.0071 0.0057 'International Tables Vol C Tables 4.2.6.8 and 6.1.1.4'
S S 0.1048 0.1164 'International Tables Vol C Tables 4.2.6.8 and 6.1.1.4'

loop_
_geom_angle_atom_site_label_1
_geom_angle_atom_site_label_2
_geom_angle_atom_site_label_3
_geom_angle
_geom_angle_site_symmetry_1
_geom_angle_site_symmetry_3
_geom_angle_publ_flag
C19 S2 C16 89.0(4) . . ?
C17 S1 C14 90.7(4) . . ?
C28 S5 C31 90.7(4) . . ?
C26 S4 C29 88.4(4) . . ?
N6 S3 N5 100.7(3) . . ?
C15 O2 C56 118.9(5) . . ?
C30 O3 C45 116.9(7) . . ?
C18 N3 C21 109.7(6) . . ?
C18 N3 C67 118.3(6) . . ?
C21 N3 C67 130.8(6) . . ?
C22 N4 C75 133.2(6) . . ?
C27 N4 C22 107.5(6) . . ?
C27 N4 C75 118.3(6) . . ?
C25 N5 S3 105.2(5) . . ?
O2 C15 C16 128.8(7) . . ?
O2 C15 C14 118.7(6) . . ?
C16 C15 C14 112.5(7) . . ?
C24 N6 S3 105.4(5) . . ?
N4 C22 C21 133.0(7) . . ?
C23 C22 N4 107.2(6) . . ?
C23 C22 C21 119.8(7) . . ?
C11 C13 H13 113.3 . . ?
C11 C13 C14 133.3(7) . . ?
C14 C13 H13 113.3 . . ?
N4 C27 C28 136.7(7) . . ?
C26 C27 N4 110.1(7) . . ?
C26 C27 C28 113.2(7) . . ?
H58A C58 H58B 108.0 . . ?
C57 C58 H58A 109.3 . . ?
C57 C58 H58B 109.3 . . ?
C59 C58 H58A 109.3 . . ?
C59 C58 H58B 109.3 . . ?
C59 C58 C57 111.6(6) . . ?
N3 C18 C19 108.9(6) . . ?
N3 C18 C17 139.9(7) . . ?
C19 C18 C17 111.2(7) . . ?
N3 C21 C22 136.0(7) . . ?
N3 C21 C20 107.3(6) . . ?
C20 C21 C22 116.7(6) . . ?
O1 C12 C11 127.3(7) . . ?
O1 C12 C4 125.9(7) . . ?
C11 C12 C4 106.8(7) . . ?
C15 C16 S2 134.3(6) . . ?
C17 C16 S2 112.5(5) . . ?
C17 C16 C15 113.2(7) . . ?
N6 C24 C23 127.3(7) . . ?
N6 C24 C25 114.2(8) . . ?
C25 C24 C23 118.5(7) . . ?
C22 C23 C24 122.8(7) . . ?
C22 C23 C26 108.3(7) . . ?
C26 C23 C24 128.9(7) . . ?
C13 C11 C12 126.6(6) . . ?
C13 C11 C7 124.9(7) . . ?
C7 C11 C12 108.5(6) . . ?
C15 C14 S1 111.1(5) . . ?
C13 C14 S1 130.4(6) . . ?
C13 C14 C15 118.6(7) . . ?
C7 C8 C9 123.9(6) . . ?
C7 C8 C10 124.4(7) . . ?
C9 C8 C10 111.6(7) . . ?
C11 C7 C5 106.4(7) . . ?
C8 C7 C11 130.1(7) . . ?
C8 C7 C5 123.5(7) . . ?
C27 C26 S4 114.1(6) . . ?
C27 C26 C23 106.9(6) . . ?
C23 C26 S4 139.0(7) . . ?
C27 C28 S5 135.7(6) . . ?
C29 C28 S5 113.7(6) . . ?
C29 C28 C27 110.5(7) . . ?
C4 C5 C7 108.6(6) . . ?
C4 C5 C6 119.9(7) . . ?
C6 C5 C7 131.5(7) . . ?
H61A C61 H61B 107.6 . . ?
C62 C61 H61A 108.7 . . ?
C62 C61 H61B 108.7 . . ?
C60 C61 H61A 108.7 . . ?
C60 C61 H61B 108.7 . . ?
C60 C61 C62 114.1(6) . . ?
C21 C20 C25 123.8(7) . . ?
C21 C20 C19 107.5(6) . . ?
C19 C20 C25 128.7(7) . . ?
C28 C29 S4 113.7(6) . . ?
C28 C29 C30 112.6(8) . . ?
C30 C29 S4 133.6(7) . . ?
N4 C75 H75C 108.2 . . ?
N4 C75 H75D 108.2 . . ?
N4 C75 H75A 108.3 . . ?
N4 C75 H75B 108.3 . . ?
N4 C75 C75A 116.3(8) . . ?
H75C C75 H75D 107.4 . . ?
H75A C75 H75B 107.4 . . ?
C75A C75 H75C 108.2 . . ?
C75A C75 H75D 108.2 . . ?
C76 C75 N4 115.8(6) . . ?
C76 C75 H75A 108.3 . . ?
C76 C75 H75B 108.3 . . ?
C58 C57 H57A 108.8 . . ?
C58 C57 H57B 108.8 . . ?
H57A C57 H57B 107.7 . . ?
C56 C57 C58 113.9(6) . . ?
C56 C57 H57A 108.8 . . ?
C56 C57 H57B 108.8 . . ?
C30 C31 S5 111.1(6) . . ?
C32 C31 S5 128.7(8) . . ?
C32 C31 C30 120.2(8) . . ?
N5 C25 C24 114.5(7) . . ?
N5 C25 C20 127.1(7) . . ?
C24 C25 C20 118.4(8) . . ?
O3 C30 C29 130.6(8) . . ?
O3 C30 C31 117.5(8) . . ?
C29 C30 C31 111.9(7) . . ?
O2 C56 C57 106.5(5) . . ?
O2 C56 H56A 110.4 . . ?
O2 C56 H56B 110.4 . . ?
C57 C56 H56A 110.4 . . ?
C57 C56 H56B 110.4 . . ?
H56A C56 H56B 108.6 . . ?
H64A C64 H64B 107.8 . . ?
C63 C64 H64A 109.0 . . ?
C63 C64 H64B 109.0 . . ?
C65 C64 H64A 109.0 . . ?
C65 C64 H64B 109.0 . . ?
C65 C64 C63 112.9(7) . . ?
C5 C4 C12 109.7(7) . . ?
C5 C4 C3 122.5(7) . . ?
C3 C4 C12 127.8(7) . . ?
C5 C6 H6 121.4 . . ?
C1 C6 C5 117.2(8) . . ?
C1 C6 H6 121.4 . . ?
C4 C3 H3 121.5 . . ?
C2 C3 C4 116.9(8) . . ?
C2 C3 H3 121.5 . . ?
C61 C62 H62A 108.6 . . ?
C61 C62 H62B 108.6 . . ?
H62A C62 H62B 107.6 . . ?
C63 C62 C61 114.6(6) . . ?
C63 C62 H62A 108.6 . . ?
C63 C62 H62B 108.6 . . ?
C58 C59 H59A 108.7 . . ?
C58 C59 H59B 108.7 . . ?
C58 C59 C60 114.4(6) . . ?
H59A C59 H59B 107.6 . . ?
C60 C59 H59A 108.7 . . ?
C60 C59 H59B 108.7 . . ?
C64 C63 H63A 108.6 . . ?
C64 C63 H63B 108.6 . . ?
C62 C63 C64 114.7(6) . . ?
C62 C63 H63A 108.6 . . ?
C62 C63 H63B 108.6 . . ?
H63A C63 H63B 107.6 . . ?
C33 C41 C40 108.4(8) . . ?
C42 C41 C33 130.3(10) . . ?
C42 C41 C40 121.3(9) . . ?
C41 C33 C34 107.6(9) . . ?
C32 C33 C41 126.1(9) . . ?
C32 C33 C34 126.3(8) . . ?
C18 C19 S2 114.5(6) . . ?
C18 C19 C20 106.6(7) . . ?
C20 C19 S2 138.8(6) . . ?
O4 C34 C33 127.8(9) . . ?
O4 C34 C35 125.0(10) . . ?
C33 C34 C35 107.2(8) . . ?
C61 C60 C59 114.0(6) . . ?
C61 C60 H60A 108.8 . . ?
C61 C60 H60B 108.8 . . ?
C59 C60 H60A 108.8 . . ?
C59 C60 H60B 108.8 . . ?
H60A C60 H60B 107.7 . . ?
C31 C32 H32 113.4 . . ?
C33 C32 C31 133.2(9) . . ?
C33 C32 H32 113.4 . . ?
C35 C40 C41 106.2(9) . . ?
C39 C40 C41 133.4(10) . . ?
C39 C40 C35 120.4(11) . . ?
N2 C9 C8 176.3(8) . . ?
F3 C37 C38 116.9(10) . . ?
C36 C37 F3 120.5(10) . . ?
C36 C37 C38 122.6(12) . . ?
N3 C67 H67A 108.4 . . ?
N3 C67 H67B 108.4 . . ?
N3 C67 H67C 108.7 . . ?
N3 C67 H67D 108.7 . . ?
N3 C67 C68A 114.2(9) . . ?
H67A C67 H67B 107.4 . . ?
H67C C67 H67D 107.6 . . ?
C68 C67 N3 115.7(7) . . ?
C68 C67 H67A 108.4 . . ?
C68 C67 H67B 108.4 . . ?
C68A C67 H67C 108.7 . . ?
C68A C67 H67D 108.7 . . ?
F1 C1 C6 118.8(8) . . ?
F1 C1 C2 119.2(8) . . ?
C2 C1 C6 122.0(8) . . ?
C18 C17 S1 134.6(6) . . ?
C16 C17 S1 112.6(5) . . ?
C16 C17 C18 112.8(6) . . ?
N1 C10 C8 176.1(9) . . ?
F4 C38 C37 120.7(12) . . ?
F4 C38 C39 118.3(10) . . ?
C37 C38 C39 121.0(10) . . ?
O3 C45 H45A 110.0 . . ?
O3 C45 H45B 110.0 . . ?
O3 C45 C46 108.4(7) . . ?
H45A C45 H45B 108.4 . . ?
C46 C45 H45A 110.0 . . ?
C46 C45 H45B 110.0 . . ?
C41 C42 C44 123.6(9) . . ?
C41 C42 C43 125.9(11) . . ?
C44 C42 C43 110.5(10) . . ?
F2 C2 C3 120.9(8) . . ?
F2 C2 C1 117.5(7) . . ?
C3 C2 C1 121.5(8) . . ?
C40 C35 C34 110.6(10) . . ?
C40 C35 C36 120.9(9) . . ?
C36 C35 C34 128.5(9) . . ?
N7 C44 C42 177.5(11) . . ?
C37 C36 C35 117.1(10) . . ?
C37 C36 H36 121.5 . . ?
C35 C36 H36 121.5 . . ?
C40 C39 C38 118.0(10) . . ?
C40 C39 H39 121.0 . . ?
C38 C39 H39 121.0 . . ?
C64 C65 H65A 109.1 . . ?
C64 C65 H65B 109.1 . . ?
H65A C65 H65B 107.9 . . ?
C66 C65 C64 112.3(7) . . ?
C66 C65 H65A 109.1 . . ?
C66 C65 H65B 109.1 . . ?
C45 C46 H46A 109.7 . . ?
C45 C46 H46B 109.7 . . ?
H46A C46 H46B 108.2 . . ?
C47 C46 C45 110.0(8) . . ?
C47 C46 H46A 109.7 . . ?
C47 C46 H46B 109.7 . . ?
C75 C75A H75E 107.4 . . ?
C76A C75A C75 107.0(16) . . ?
C76A C75A H75E 107.4 . . ?
C76A C75A C78A 112.5(13) . . ?
C78A C75A C75 114.7(16) . . ?
C78A C75A H75E 107.4 . . ?
C75A C76A H76A 108.6 . . ?
C75A C76A H76B 108.6 . . ?
C75A C76A C77A 114.8(17) . . ?
H76A C76A H76B 107.5 . . ?
C77A C76A H76A 108.6 . . ?
C77A C76A H76B 108.6 . . ?
C76A C77A H77A 109.5 . . ?
C76A C77A H77B 109.5 . . ?
C76A C77A H77C 109.5 . . ?
H77A C77A H77B 109.5 . . ?
H77A C77A H77C 109.5 . . ?
H77B C77A H77C 109.5 . . ?
C75A C78A H78A 107.5 . . ?
C75A C78A H78B 107.5 . . ?
H78A C78A H78B 107.0 . . ?
C79A C78A C75A 119.2(14) . . ?
C79A C78A H78A 107.5 . . ?
C79A C78A H78B 107.5 . . ?
C78A C79A H79A 107.6 . . ?
C78A C79A H79B 107.6 . . ?
C78A C79A C80A 118.8(14) . . ?
H79A C79A H79B 107.0 . . ?
C80A C79A H79A 107.6 . . ?
C80A C79A H79B 107.6 . . ?
C79A C80A H80A 108.5 . . ?
C79A C80A H80B 108.5 . . ?
C79A C80A C81A 115.1(14) . . ?
H80A C80A H80B 107.5 . . ?
C81A C80A H80A 108.5 . . ?
C81A C80A H80B 108.5 . . ?
C80A C81A H81A 109.5 . . ?
C80A C81A H81B 109.5 . . ?
C80A C81A H81C 109.5 . . ?
H81A C81A H81B 109.5 . . ?
H81A C81A H81C 109.5 . . ?
H81B C81A H81C 109.5 . . ?
C46 C47 H47A 108.2 . . ?
C46 C47 H47B 108.2 . . ?
C46 C47 C48 116.3(8) . . ?
H47A C47 H47B 107.4 . . ?
C48 C47 H47A 108.2 . . ?
C48 C47 H47B 108.2 . . ?
H50A C50 H50B 107.6 . . ?
C51 C50 H50A 108.6 . . ?
C51 C50 H50B 108.6 . . ?
C49 C50 H50A 108.6 . . ?
C49 C50 H50B 108.6 . . ?
C49 C50 C51 114.5(9) . . ?
C50 C51 H51A 108.4 . . ?
C50 C51 H51B 108.4 . . ?
H51A C51 H51B 107.4 . . ?
C52 C51 C50 115.7(9) . . ?
C52 C51 H51A 108.4 . . ?
C52 C51 H51B 108.4 . . ?
N8 C43 C42 177.6(13) . . ?
C47 C48 H48A 108.8 . . ?
C47 C48 H48B 108.8 . . ?
C47 C48 C49 113.9(8) . . ?
H48A C48 H48B 107.7 . . ?
C49 C48 H48A 108.8 . . ?
C49 C48 H48B 108.8 . . ?
C50 C49 C48 115.3(9) . . ?
C50 C49 H49A 108.5 . . ?
C50 C49 H49B 108.5 . . ?
C48 C49 H49A 108.5 . . ?
C48 C49 H49B 108.5 . . ?
H49A C49 H49B 107.5 . . ?
C51 C52 H52A 108.7 . . ?
C51 C52 H52B 108.7 . . ?
C51 C52 C53 114.2(9) . . ?
H52A C52 H52B 107.6 . . ?
C53 C52 H52A 108.7 . . ?
C53 C52 H52B 108.7 . . ?
C52 C53 H53A 109.1 . . ?
C52 C53 H53B 109.1 . . ?
C52 C53 C54 112.6(9) . . ?
H53A C53 H53B 107.8 . . ?
C54 C53 H53A 109.1 . . ?
C54 C53 H53B 109.1 . . ?
C53 C54 H54A 109.5 . . ?
C53 C54 H54B 109.5 . . ?
C53 C54 C55 110.7(9) . . ?
H54A C54 H54B 108.1 . . ?
C55 C54 H54A 109.5 . . ?
C55 C54 H54B 109.5 . . ?
C65 C66 H66A 109.5 . . ?
C65 C66 H66B 109.5 . . ?
C65 C66 H66C 109.5 . . ?
H66A C66 H66B 109.5 . . ?
H66A C66 H66C 109.5 . . ?
H66B C66 H66C 109.5 . . ?
C75 C76 H76 106.8 . . ?
C75 C76 C77 112.2(10) . . ?
C75 C76 C79 110.4(9) . . ?
C77 C76 H76 106.8 . . ?
C77 C76 C79 113.5(7) . . ?
C79 C76 H76 106.8 . . ?
C76 C77 H77D 108.6 . . ?
C76 C77 H77E 108.6 . . ?
C76 C77 C78 114.8(13) . . ?
H77D C77 H77E 107.5 . . ?
C78 C77 H77D 108.6 . . ?
C78 C77 H77E 108.6 . . ?
C77 C78 H78C 109.5 . . ?
C77 C78 H78D 109.5 . . ?
C77 C78 H78E 109.5 . . ?
H78C C78 H78D 109.5 . . ?
H78C C78 H78E 109.5 . . ?
H78D C78 H78E 109.5 . . ?
C76 C79 H79C 108.2 . . ?
C76 C79 H79D 108.2 . . ?
H79C C79 H79D 107.4 . . ?
C80 C79 C76 116.2(8) . . ?
C80 C79 H79C 108.2 . . ?
C80 C79 H79D 108.2 . . ?
C79 C80 H80C 108.1 . . ?
C79 C80 H80D 108.1 . . ?
C79 C80 C81 116.9(9) . . ?
H80C C80 H80D 107.3 . . ?
C81 C80 H80C 108.1 . . ?
C81 C80 H80D 108.1 . . ?
C80 C81 H81D 108.3 . . ?
C80 C81 H81E 108.3 . . ?
H81D C81 H81E 107.4 . . ?
C82 C81 C80 115.8(9) . . ?
C82 C81 H81D 108.3 . . ?
C82 C81 H81E 108.3 . . ?
C81 C82 H82A 109.5 . . ?
C81 C82 H82B 109.5 . . ?
C81 C82 H82C 109.5 . . ?
H82A C82 H82B 109.5 . . ?
H82A C82 H82C 109.5 . . ?
H82B C82 H82C 109.5 . . ?
C67 C68 H68 98.0 . . ?
C67 C68 C69 126.6(10) . . ?
C67 C68 C71 108.9(10) . . ?
C69 C68 H68 98.0 . . ?
C69 C68 C71 118.7(8) . . ?
C71 C68 H68 98.0 . . ?
C68 C69 H69A 107.3 . . ?
C68 C69 H69B 107.3 . . ?
H69A C69 H69B 106.9 . . ?
C70 C69 C68 120.3(9) . . ?
C70 C69 H69A 107.3 . . ?
C70 C69 H69B 107.3 . . ?
C69 C70 H70A 109.5 . . ?
C69 C70 H70B 109.5 . . ?
C69 C70 H70C 109.5 . . ?
H70A C70 H70B 109.5 . . ?
H70A C70 H70C 109.5 . . ?
H70B C70 H70C 109.5 . . ?
C68 C71 H71A 107.7 . . ?
C68 C71 H71B 107.7 . . ?
H71A C71 H71B 107.1 . . ?
C72 C71 C68 118.3(9) . . ?
C72 C71 H71A 107.7 . . ?
C72 C71 H71B 107.7 . . ?
C71 C72 H72A 108.5 . . ?
C71 C72 H72B 108.5 . . ?
C71 C72 C73 115.0(9) . . ?
H72A C72 H72B 107.5 . . ?
C73 C72 H72A 108.5 . . ?
C73 C72 H72B 108.5 . . ?
C72 C73 H73A 108.5 . . ?
C72 C73 H73B 108.5 . . ?
H73A C73 H73B 107.5 . . ?
C74 C73 C72 115.1(9) . . ?
C74 C73 H73A 108.5 . . ?
C74 C73 H73B 108.5 . . ?
C73 C74 H74A 109.5 . . ?
C73 C74 H74B 109.5 . . ?
C73 C74 H74C 109.5 . . ?
H74A C74 H74B 109.5 . . ?
H74A C74 H74C 109.5 . . ?
H74B C74 H74C 109.5 . . ?
C54 C55 H55A 109.5 . . ?
C54 C55 H55B 109.5 . . ?
C54 C55 H55C 109.5 . . ?
H55A C55 H55B 109.5 . . ?
H55A C55 H55C 109.5 . . ?
H55B C55 H55C 109.5 . . ?
C67 C68A H68A 109.3 . . ?
C69A C68A C67 96.9(14) . . ?
C69A C68A H68A 109.3 . . ?
C69A C68A C71A 114.3(13) . . ?
C71A C68A C67 117.0(14) . . ?
C71A C68A H68A 109.3 . . ?
C68A C69A H69C 105.8 . . ?
C68A C69A H69D 105.8 . . ?
H69C C69A H69D 106.2 . . ?
C70A C69A C68A 126.0(15) . . ?
C70A C69A H69C 105.8 . . ?
C70A C69A H69D 105.8 . . ?
C69A C70A H70D 109.5 . . ?
C69A C70A H70E 109.5 . . ?
C69A C70A H70F 109.5 . . ?
H70D C70A H70E 109.5 . . ?
H70D C70A H70F 109.5 . . ?
H70E C70A H70F 109.5 . . ?
C68A C71A H71C 108.1 . . ?
C68A C71A H71D 108.1 . . ?
H71C C71A H71D 107.3 . . ?
C72A C71A C68A 116.8(14) . . ?
C72A C71A H71C 108.1 . . ?
C72A C71A H71D 108.1 . . ?
C71A C72A H72C 107.4 . . ?
C71A C72A H72D 107.4 . . ?
C71A C72A C73A 119.9(16) . . ?
H72C C72A H72D 106.9 . . ?
C73A C72A H72C 107.4 . . ?
C73A C72A H72D 107.4 . . ?
C72A C73A H73C 108.3 . . ?
C72A C73A H73D 108.3 . . ?
H73C C73A H73D 107.4 . . ?
C74A C73A C72A 116.0(16) . . ?
C74A C73A H73C 108.3 . . ?
C74A C73A H73D 108.3 . . ?
C73A C74A H74D 109.5 . . ?
C73A C74A H74E 109.5 . . ?
C73A C74A H74F 109.5 . . ?
H74D C74A H74E 109.5 . . ?
H74D C74A H74F 109.5 . . ?
H74E C74A H74F 109.5 . . ?

loop_
_geom_bond_atom_site_label_1
_geom_bond_atom_site_label_2
_geom_bond_distance
_geom_bond_site_symmetry_2
_geom_bond_publ_flag
S2 C16 1.771(7) . ?
S2 C19 1.729(8) . ?
S1 C14 1.757(8) . ?
S1 C17 1.739(8) . ?
S5 C28 1.726(9) . ?
S5 C31 1.763(8) . ?
S4 C26 1.728(8) . ?
S4 C29 1.763(9) . ?
S3 N5 1.639(6) . ?
S3 N6 1.638(7) . ?
F1 C1 1.343(9) . ?
O2 C15 1.330(8) . ?
O2 C56 1.482(8) . ?
F2 C2 1.353(9) . ?
O1 C12 1.240(9) . ?
O3 C30 1.331(9) . ?
O3 C45 1.484(11) . ?
F3 C37 1.345(12) . ?
F4 C38 1.332(11) . ?
N3 C18 1.368(9) . ?
N3 C21 1.386(9) . ?
N3 C67 1.495(10) . ?
O4 C34 1.221(10) . ?
N4 C22 1.414(10) . ?
N4 C27 1.388(9) . ?
N4 C75 1.480(9) . ?
N5 C25 1.349(10) . ?
C15 C16 1.395(10) . ?
C15 C14 1.423(11) . ?
N6 C24 1.349(10) . ?
C22 C21 1.446(10) . ?
C22 C23 1.397(10) . ?
C13 H13 0.9300 . ?
C13 C11 1.395(10) . ?
C13 C14 1.412(10) . ?
C27 C26 1.372(11) . ?
C27 C28 1.408(11) . ?
C58 H58A 0.9700 . ?
C58 H58B 0.9700 . ?
C58 C57 1.538(10) . ?
C58 C59 1.517(10) . ?
C18 C19 1.398(11) . ?
C18 C17 1.409(10) . ?
C21 C20 1.409(11) . ?
C12 C11 1.459(11) . ?
C12 C4 1.477(11) . ?
C16 C17 1.391(10) . ?
C24 C23 1.427(11) . ?
C24 C25 1.411(11) . ?
C23 C26 1.421(10) . ?
C11 C7 1.442(10) . ?
C8 C7 1.365(11) . ?
C8 C9 1.442(12) . ?
C8 C10 1.443(12) . ?
C7 C5 1.510(11) . ?
C28 C29 1.389(11) . ?
N1 C10 1.156(10) . ?
C5 C4 1.375(11) . ?
C5 C6 1.395(11) . ?
C61 H61A 0.9700 . ?
C61 H61B 0.9700 . ?
C61 C62 1.517(10) . ?
C61 C60 1.515(10) . ?
C20 C25 1.433(11) . ?
C20 C19 1.429(10) . ?
C29 C30 1.414(11) . ?
C75 H75C 0.9700 . ?
C75 H75D 0.9700 . ?
C75 H75A 0.9700 . ?
C75 H75B 0.9700 . ?
C75 C75A 1.59(2) . ?
C75 C76 1.470(15) . ?
C57 H57A 0.9700 . ?
C57 H57B 0.9700 . ?
C57 C56 1.517(10) . ?
C31 C30 1.432(12) . ?
C31 C32 1.401(12) . ?
C56 H56A 0.9700 . ?
C56 H56B 0.9700 . ?
C64 H64A 0.9700 . ?
C64 H64B 0.9700 . ?
C64 C63 1.538(10) . ?
C64 C65 1.537(11) . ?
C4 C3 1.397(11) . ?
C6 H6 0.9300 . ?
C6 C1 1.385(12) . ?
N2 C9 1.159(10) . ?
C3 H3 0.9300 . ?
C3 C2 1.359(11) . ?
C62 H62A 0.9700 . ?
C62 H62B 0.9700 . ?
C62 C63 1.513(10) . ?
C59 H59A 0.9700 . ?
C59 H59B 0.9700 . ?
C59 C60 1.521(10) . ?
C63 H63A 0.9700 . ?
C63 H63B 0.9700 . ?
C41 C33 1.446(12) . ?
C41 C40 1.518(14) . ?
C41 C42 1.363(13) . ?
C33 C34 1.450(14) . ?
C33 C32 1.396(13) . ?
N7 C44 1.225(16) . ?
C34 C35 1.484(14) . ?
C60 H60A 0.9700 . ?
C60 H60B 0.9700 . ?
C32 H32 0.9300 . ?
C40 C35 1.388(12) . ?
C40 C39 1.361(14) . ?
N8 C43 1.130(11) . ?
C37 C38 1.361(14) . ?
C37 C36 1.341(14) . ?
C67 H67A 0.9700 . ?
C67 H67B 0.9700 . ?
C67 H67C 0.9700 . ?
C67 H67D 0.9700 . ?
C67 C68 1.432(13) . ?
C67 C68A 1.571(17) . ?
C1 C2 1.376(12) . ?
C38 C39 1.387(15) . ?
C45 H45A 0.9700 . ?
C45 H45B 0.9700 . ?
C45 C46 1.497(11) . ?
C42 C44 1.363(17) . ?
C42 C43 1.452(15) . ?
C35 C36 1.403(14) . ?
C36 H36 0.9300 . ?
C39 H39 0.9300 . ?
C65 H65A 0.9700 . ?
C65 H65B 0.9700 . ?
C65 C66 1.524(12) . ?
C46 H46A 0.9700 . ?
C46 H46B 0.9700 . ?
C46 C47 1.496(14) . ?
C75A H75E 0.9800 . ?
C75A C76A 1.504(12) . ?
C75A C78A 1.512(12) . ?
C76A H76A 0.9700 . ?
C76A H76B 0.9700 . ?
C76A C77A 1.560(18) . ?
C77A H77A 0.9600 . ?
C77A H77B 0.9600 . ?
C77A H77C 0.9600 . ?
C78A H78A 0.9700 . ?
C78A H78B 0.9700 . ?
C78A C79A 1.463(13) . ?
C79A H79A 0.9700 . ?
C79A H79B 0.9700 . ?
C79A C80A 1.486(12) . ?
C80A H80A 0.9700 . ?
C80A H80B 0.9700 . ?
C80A C81A 1.498(13) . ?
C81A H81A 0.9600 . ?
C81A H81B 0.9600 . ?
C81A H81C 0.9600 . ?
C47 H47A 0.9700 . ?
C47 H47B 0.9700 . ?
C47 C48 1.501(12) . ?
C50 H50A 0.9700 . ?
C50 H50B 0.9700 . ?
C50 C51 1.528(14) . ?
C50 C49 1.525(12) . ?
C51 H51A 0.9700 . ?
C51 H51B 0.9700 . ?
C51 C52 1.511(13) . ?
C48 H48A 0.9700 . ?
C48 H48B 0.9700 . ?
C48 C49 1.531(14) . ?
C49 H49A 0.9700 . ?
C49 H49B 0.9700 . ?
C52 H52A 0.9700 . ?
C52 H52B 0.9700 . ?
C52 C53 1.513(14) . ?
C53 H53A 0.9700 . ?
C53 H53B 0.9700 . ?
C53 C54 1.522(13) . ?
C54 H54A 0.9700 . ?
C54 H54B 0.9700 . ?
C54 C55 1.559(15) . ?
C66 H66A 0.9600 . ?
C66 H66B 0.9600 . ?
C66 H66C 0.9600 . ?
C76 H76 0.9800 . ?
C76 C77 1.505(8) . ?
C76 C79 1.508(8) . ?
C77 H77D 0.9700 . ?
C77 H77E 0.9700 . ?
C77 C78 1.561(16) . ?
C78 H78C 0.9600 . ?
C78 H78D 0.9600 . ?
C78 H78E 0.9600 . ?
C79 H79C 0.9700 . ?
C79 H79D 0.9700 . ?
C79 C80 1.473(9) . ?
C80 H80C 0.9700 . ?
C80 H80D 0.9700 . ?
C80 C81 1.487(9) . ?
C81 H81D 0.9700 . ?
C81 H81E 0.9700 . ?
C81 C82 1.485(9) . ?
C82 H82A 0.9600 . ?
C82 H82B 0.9600 . ?
C82 H82C 0.9600 . ?
C68 H68 0.9800 . ?
C68 C69 1.472(8) . ?
C68 C71 1.487(8) . ?
C69 H69A 0.9700 . ?
C69 H69B 0.9700 . ?
C69 C70 1.441(9) . ?
C70 H70A 0.9600 . ?
C70 H70B 0.9600 . ?
C70 H70C 0.9600 . ?
C71 H71A 0.9700 . ?
C71 H71B 0.9700 . ?
C71 C72 1.476(9) . ?
C72 H72A 0.9700 . ?
C72 H72B 0.9700 . ?
C72 C73 1.507(9) . ?
C73 H73A 0.9700 . ?
C73 H73B 0.9700 . ?
C73 C74 1.479(9) . ?
C74 H74A 0.9600 . ?
C74 H74B 0.9600 . ?
C74 H74C 0.9600 . ?
C55 H55A 0.9600 . ?
C55 H55B 0.9600 . ?
C55 H55C 0.9600 . ?
C68A H68A 0.9800 . ?
C68A C69A 1.491(12) . ?
C68A C71A 1.516(12) . ?
C69A H69C 0.9700 . ?
C69A H69D 0.9700 . ?
C69A C70A 1.416(13) . ?
C70A H70D 0.9600 . ?
C70A H70E 0.9600 . ?
C70A H70F 0.9600 . ?
C71A H71C 0.9700 . ?
C71A H71D 0.9700 . ?
C71A C72A 1.476(14) . ?
C72A H72C 0.9700 . ?
C72A H72D 0.9700 . ?
C72A C73A 1.507(13) . ?
C73A H73C 0.9700 . ?
C73A H73D 0.9700 . ?
C73A C74A 1.471(13) . ?
C74A H74D 0.9600 . ?
C74A H74E 0.9600 . ?
C74A H74F 0.9600 . ?

loop_
_geom_torsion_atom_site_label_1
_geom_torsion_atom_site_label_2
_geom_torsion_atom_site_label_3
_geom_torsion_atom_site_label_4
_geom_torsion
_geom_torsion_site_symmetry_1
_geom_torsion_site_symmetry_2
_geom_torsion_site_symmetry_3
_geom_torsion_site_symmetry_4
_geom_torsion_publ_flag
S2 C16 C17 S1 -178.9(4) . . . . ?
S2 C16 C17 C18 0.7(8) . . . . ?
S5 C28 C29 S4 -178.5(4) . . . . ?
S5 C28 C29 C30 0.4(9) . . . . ?
S5 C31 C30 O3 179.8(5) . . . . ?
S5 C31 C30 C29 -0.7(9) . . . . ?
S5 C31 C32 C33 1.5(15) . . . . ?
S4 C29 C30 O3 -1.7(14) . . . . ?
S4 C29 C30 C31 178.8(6) . . . . ?
S3 N5 C25 C24 -0.1(8) . . . . ?
S3 N5 C25 C20 176.8(6) . . . . ?
S3 N6 C24 C23 179.8(6) . . . . ?
S3 N6 C24 C25 0.0(8) . . . . ?
F1 C1 C2 F2 0.1(11) . . . . ?
F1 C1 C2 C3 179.2(7) . . . . ?
O2 C15 C16 S2 -3.9(13) . . . . ?
O2 C15 C16 C17 176.6(7) . . . . ?
O2 C15 C14 S1 -177.4(5) . . . . ?
O2 C15 C14 C13 3.3(10) . . . . ?
O1 C12 C11 C13 1.2(13) . . . . ?
O1 C12 C11 C7 -179.2(7) . . . . ?
O1 C12 C4 C5 178.7(7) . . . . ?
O1 C12 C4 C3 -0.3(13) . . . . ?
O3 C45 C46 C47 -177.7(7) . . . . ?
F3 C37 C38 F4 -1.7(13) . . . . ?
F3 C37 C38 C39 177.8(9) . . . . ?
F3 C37 C36 C35 -178.5(8) . . . . ?
F4 C38 C39 C40 179.2(7) . . . . ?
N3 C18 C19 S2 -178.1(5) . . . . ?
N3 C18 C19 C20 0.5(8) . . . . ?
N3 C18 C17 S1 -3.8(15) . . . . ?
N3 C18 C17 C16 176.6(9) . . . . ?
N3 C21 C20 C25 179.1(6) . . . . ?
N3 C21 C20 C19 0.4(8) . . . . ?
N3 C67 C68 C69 -32(2) . . . . ?
N3 C67 C68 C71 175.5(9) . . . . ?
N3 C67 C68A C69A 63.1(14) . . . . ?
N3 C67 C68A C71A -175.1(13) . . . . ?
O4 C34 C35 C40 -177.9(8) . . . . ?
O4 C34 C35 C36 1.9(15) . . . . ?
N4 C22 C21 N3 -1.4(14) . . . . ?
N4 C22 C21 C20 178.3(7) . . . . ?
N4 C22 C23 C24 -177.6(6) . . . . ?
N4 C22 C23 C26 1.0(8) . . . . ?
N4 C27 C26 S4 179.3(5) . . . . ?
N4 C27 C26 C23 0.1(9) . . . . ?
N4 C27 C28 S5 0.4(14) . . . . ?
N4 C27 C28 C29 -177.9(8) . . . . ?
N4 C75 C75A C76A -63.4(17) . . . . ?
N4 C75 C75A C78A 171.1(14) . . . . ?
N4 C75 C76 C77 55.2(11) . . . . ?
N4 C75 C76 C79 -177.2(7) . . . . ?
N5 S3 N6 C24 -0.1(5) . . . . ?
C15 O2 C56 C57 168.5(6) . . . . ?
C15 C16 C17 S1 0.7(9) . . . . ?
C15 C16 C17 C18 -179.6(6) . . . . ?
N6 S3 N5 C25 0.1(6) . . . . ?
N6 C24 C23 C22 177.8(7) . . . . ?
N6 C24 C23 C26 -0.4(13) . . . . ?
N6 C24 C25 N5 0.1(10) . . . . ?
N6 C24 C25 C20 -177.1(6) . . . . ?
C22 N4 C27 C26 0.5(8) . . . . ?
C22 N4 C27 C28 177.4(9) . . . . ?
C22 N4 C75 C75A 99.7(12) . . . . ?
C22 N4 C75 C76 66.9(11) . . . . ?
C22 C21 C20 C25 -0.7(11) . . . . ?
C22 C21 C20 C19 -179.4(6) . . . . ?
C22 C23 C26 S4 -179.6(7) . . . . ?
C22 C23 C26 C27 -0.7(9) . . . . ?
C13 C11 C7 C8 1.9(13) . . . . ?
C13 C11 C7 C5 179.5(6) . . . . ?
C27 N4 C22 C21 -178.1(8) . . . . ?
C27 N4 C22 C23 -0.9(8) . . . . ?
C27 N4 C75 C75A -67.2(12) . . . . ?
C27 N4 C75 C76 -100.0(9) . . . . ?
C27 C28 C29 S4 0.2(8) . . . . ?
C27 C28 C29 C30 179.1(6) . . . . ?
C58 C57 C56 O2 68.0(8) . . . . ?
C58 C59 C60 C61 176.5(6) . . . . ?
C18 N3 C21 C22 179.7(8) . . . . ?
C18 N3 C21 C20 -0.1(8) . . . . ?
C18 N3 C67 C68 -74.8(11) . . . . ?
C18 N3 C67 C68A -104.8(10) . . . . ?
C21 N3 C18 C19 -0.3(8) . . . . ?
C21 N3 C18 C17 -177.4(9) . . . . ?
C21 N3 C67 C68 91.4(11) . . . . ?
C21 N3 C67 C68A 61.4(11) . . . . ?
C21 C22 C23 C24 0.1(11) . . . . ?
C21 C22 C23 C26 178.6(6) . . . . ?
C21 C20 C25 N5 -178.4(7) . . . . ?
C21 C20 C25 C24 -1.6(11) . . . . ?
C21 C20 C19 S2 177.6(7) . . . . ?
C21 C20 C19 C18 -0.6(8) . . . . ?
C12 C11 C7 C8 -177.7(8) . . . . ?
C12 C11 C7 C5 -0.1(8) . . . . ?
C12 C4 C3 C2 178.1(7) . . . . ?
C16 S2 C19 C18 0.5(6) . . . . ?
C16 S2 C19 C20 -177.6(9) . . . . ?
C16 C15 C14 S1 -0.1(8) . . . . ?
C16 C15 C14 C13 -179.5(6) . . . . ?
C24 C23 C26 S4 -1.1(14) . . . . ?
C24 C23 C26 C27 177.8(7) . . . . ?
C23 C22 C21 N3 -178.3(7) . . . . ?
C23 C22 C21 C20 1.4(10) . . . . ?
C23 C24 C25 N5 -179.8(6) . . . . ?
C23 C24 C25 C20 3.0(11) . . . . ?
C11 C13 C14 S1 0.5(12) . . . . ?
C11 C13 C14 C15 179.6(7) . . . . ?
C11 C12 C4 C5 -1.4(8) . . . . ?
C11 C12 C4 C3 179.6(7) . . . . ?
C11 C7 C5 C4 -0.8(8) . . . . ?
C11 C7 C5 C6 179.1(7) . . . . ?
C14 S1 C17 C18 179.8(8) . . . . ?
C14 S1 C17 C16 -0.6(6) . . . . ?
C14 C15 C16 S2 179.1(6) . . . . ?
C14 C15 C16 C17 -0.4(9) . . . . ?
C14 C13 C11 C12 -1.3(13) . . . . ?
C14 C13 C11 C7 179.2(7) . . . . ?
C8 C7 C5 C4 177.1(7) . . . . ?
C8 C7 C5 C6 -3.0(12) . . . . ?
C7 C5 C4 C12 1.3(8) . . . . ?
C7 C5 C4 C3 -179.6(7) . . . . ?
C7 C5 C6 C1 179.7(7) . . . . ?
C26 S4 C29 C28 0.6(6) . . . . ?
C26 S4 C29 C30 -178.1(9) . . . . ?
C26 C27 C28 S5 177.2(6) . . . . ?
C26 C27 C28 C29 -1.1(9) . . . . ?
C28 S5 C31 C30 0.7(6) . . . . ?
C28 S5 C31 C32 179.3(8) . . . . ?
C28 C27 C26 S4 1.6(9) . . . . ?
C28 C27 C26 C23 -177.6(6) . . . . ?
C28 C29 C30 O3 179.7(7) . . . . ?
C28 C29 C30 C31 0.2(10) . . . . ?
C5 C4 C3 C2 -0.8(11) . . . . ?
C5 C6 C1 F1 -179.5(6) . . . . ?
C5 C6 C1 C2 0.5(12) . . . . ?
C61 C62 C63 C64 73.9(8) . . . . ?
C29 S4 C26 C27 -1.3(6) . . . . ?
C29 S4 C26 C23 177.6(9) . . . . ?
C75 N4 C22 C21 14.0(13) . . . . ?
C75 N4 C22 C23 -168.8(7) . . . . ?
C75 N4 C27 C26 170.5(6) . . . . ?
C75 N4 C27 C28 -12.6(12) . . . . ?
C75 C75A C76A C77A 167(3) . . . . ?
C75 C75A C78A C79A -45(3) . . . . ?
C75 C76 C77 C78 -177.7(15) . . . . ?
C75 C76 C79 C80 -69.9(14) . . . . ?
C57 C58 C59 C60 179.0(6) . . . . ?
C31 S5 C28 C27 -178.9(8) . . . . ?
C31 S5 C28 C29 -0.7(6) . . . . ?
C25 C24 C23 C22 -2.4(11) . . . . ?
C25 C24 C23 C26 179.4(7) . . . . ?
C25 C20 C19 S2 -1.1(13) . . . . ?
C25 C20 C19 C18 -179.2(7) . . . . ?
C30 O3 C45 C46 174.8(7) . . . . ?
C30 C31 C32 C33 179.9(9) . . . . ?
C56 O2 C15 C16 11.1(11) . . . . ?
C56 O2 C15 C14 -172.1(6) . . . . ?
C4 C12 C11 C13 -178.7(7) . . . . ?
C4 C12 C11 C7 0.8(8) . . . . ?
C4 C5 C6 C1 -0.3(11) . . . . ?
C4 C3 C2 F2 180.0(7) . . . . ?
C4 C3 C2 C1 1.0(12) . . . . ?
C6 C5 C4 C12 -178.6(6) . . . . ?
C6 C5 C4 C3 0.5(11) . . . . ?
C6 C1 C2 F2 -180.0(7) . . . . ?
C6 C1 C2 C3 -0.9(13) . . . . ?
C62 C61 C60 C59 -171.7(6) . . . . ?
C59 C58 C57 C56 -178.6(6) . . . . ?
C63 C64 C65 C66 173.7(7) . . . . ?
C41 C33 C34 O4 177.9(8) . . . . ?
C41 C33 C34 C35 -2.0(9) . . . . ?
C41 C33 C32 C31 179.3(8) . . . . ?
C41 C40 C35 C34 -1.2(9) . . . . ?
C41 C40 C35 C36 179.0(8) . . . . ?
C41 C40 C39 C38 179.9(8) . . . . ?
C33 C41 C40 C35 -0.1(9) . . . . ?
C33 C41 C40 C39 -178.9(9) . . . . ?
C33 C41 C42 C44 2.0(15) . . . . ?
C33 C41 C42 C43 -178.4(9) . . . . ?
C33 C34 C35 C40 2.0(9) . . . . ?
C33 C34 C35 C36 -178.1(8) . . . . ?
C19 S2 C16 C15 179.8(8) . . . . ?
C19 S2 C16 C17 -0.7(6) . . . . ?
C19 C18 C17 S1 179.2(6) . . . . ?
C19 C18 C17 C16 -0.4(9) . . . . ?
C19 C20 C25 N5 0.1(13) . . . . ?
C19 C20 C25 C24 176.9(7) . . . . ?
C34 C33 C32 C31 0.2(16) . . . . ?
C34 C35 C36 C37 -177.9(8) . . . . ?
C60 C61 C62 C63 -176.4(6) . . . . ?
C32 C31 C30 O3 1.1(12) . . . . ?
C32 C31 C30 C29 -179.3(7) . . . . ?
C32 C33 C34 O4 -2.8(15) . . . . ?
C32 C33 C34 C35 177.3(8) . . . . ?
C40 C41 C33 C34 1.3(9) . . . . ?
C40 C41 C33 C32 -178.0(8) . . . . ?
C40 C41 C42 C44 -179.5(9) . . . . ?
C40 C41 C42 C43 0.1(13) . . . . ?
C40 C35 C36 C37 2.0(13) . . . . ?
C9 C8 C7 C11 1.4(14) . . . . ?
C9 C8 C7 C5 -175.9(7) . . . . ?
C37 C38 C39 C40 -0.3(14) . . . . ?
C67 N3 C18 C19 168.6(6) . . . . ?
C67 N3 C18 C17 -8.4(13) . . . . ?
C67 N3 C21 C22 12.6(13) . . . . ?
C67 N3 C21 C20 -167.1(7) . . . . ?
C67 C68 C69 C70 160.4(15) . . . . ?
C67 C68 C71 C72 108.4(16) . . . . ?
C67 C68A C69A C70A 122(3) . . . . ?
C67 C68A C71A C72A 166.9(19) . . . . ?
C17 S1 C14 C15 0.4(6) . . . . ?
C17 S1 C14 C13 179.7(7) . . . . ?
C17 C18 C19 S2 -0.2(8) . . . . ?
C17 C18 C19 C20 178.5(6) . . . . ?
C10 C8 C7 C11 179.7(7) . . . . ?
C10 C8 C7 C5 2.4(12) . . . . ?
C38 C37 C36 C35 -1.2(14) . . . . ?
C45 O3 C30 C29 1.3(12) . . . . ?
C45 O3 C30 C31 -179.3(7) . . . . ?
C45 C46 C47 C48 -174.8(8) . . . . ?
C42 C41 C33 C34 180.0(8) . . . . ?
C42 C41 C33 C32 0.7(15) . . . . ?
C42 C41 C40 C35 -178.9(7) . . . . ?
C42 C41 C40 C39 2.2(15) . . . . ?
C35 C40 C39 C38 1.1(13) . . . . ?
C36 C37 C38 F4 -179.1(9) . . . . ?
C36 C37 C38 C39 0.4(15) . . . . ?
C39 C40 C35 C34 177.9(8) . . . . ?
C39 C40 C35 C36 -2.0(13) . . . . ?
C65 C64 C63 C62 67.2(9) . . . . ?
C46 C47 C48 C49 176.2(9) . . . . ?
C75A C78A C79A C80A 167(3) . . . . ?
C76A C75A C78A C79A -168(3) . . . . ?
C78A C75A C76A C77A -66(4) . . . . ?
C78A C79A C80A C81A 0(5) . . . . ?
C47 C48 C49 C50 -178.7(8) . . . . ?
C50 C51 C52 C53 -176.6(8) . . . . ?
C51 C50 C49 C48 -179.0(8) . . . . ?
C51 C52 C53 C54 178.5(8) . . . . ?
C49 C50 C51 C52 -177.3(8) . . . . ?
C52 C53 C54 C55 -177.2(9) . . . . ?
C76 C79 C80 C81 177.4(12) . . . . ?
C77 C76 C79 C80 57.1(17) . . . . ?
C79 C76 C77 C78 56(2) . . . . ?
C79 C80 C81 C82 -55(2) . . . . ?
C68 C71 C72 C73 176.6(17) . . . . ?
C69 C68 C71 C72 -47(2) . . . . ?
C71 C68 C69 C70 -49(2) . . . . ?
C71 C72 C73 C74 -173.5(19) . . . . ?
C68A C71A C72A C73A -163(2) . . . . ?
C69A C68A C71A C72A -81(3) . . . . ?
C71A C68A C69A C70A -2(4) . . . . ?
C71A C72A C73A C74A -56(4) . . . . ?

loop_
_smtbx_masks_void_nr
_smtbx_masks_void_average_x
_smtbx_masks_void_average_y
_smtbx_masks_void_average_z
_smtbx_masks_void_volume
_smtbx_masks_void_count_electrons
_smtbx_masks_void_content
1 -0.500 0.000 0.500 490.8 84.1 ?
2 0.396 0.172 0.833 10.0 0.0 ?
3 0.604 0.828 0.167 10.0 0.0 ?
